data_1569240
loop_
_publ_author_name
'Yu, Jiu-Hong'
'Yuan, Zhi-Rui'
'Xu, Jing'
'Wang, Jin-Gui'
'Azam, Mohammad'
'Li, Tian-Duo'
'Li, Ying-Zhou'
'Sun, Di'

_publ_section_title
;
 Monoarsine-protected icosahedral cluster
 [Au<sub>13</sub>(AsPh<sub>3</sub>)<sub>8</sub>Cl<sub>4</sub>]<sup>+</sup>:
 comparative studies on ligand effect and surface reactivity with its
 stibine analogue.
;
_journal_issue 24
_journal_name_full 'Chemical science'
_journal_page_first 6564
_journal_page_last 6571
_journal_paper_doi 10.1039/d3sc01311a
_journal_volume 14
_journal_year 2023
_chemical_formula_sum 'C144 H120 As8 Au13 Cl4'
_chemical_formula_weight 5152.12
_space_group_crystal_system monoclinic
_space_group_IT_number 14
_space_group_name_Hall '-P 2yn'
_space_group_name_H-M_alt 'P 1 21/n 1'
_atom_sites_solution_hydrogens geom
_audit_creation_method SHELXL-2014/7
_audit_update_record
;
2023-02-24 deposited with the CCDC.	2023-05-29 downloaded from the CCDC.
;
_cell_angle_alpha 90
_cell_angle_beta 91.8449(10)
_cell_angle_gamma 90
_cell_formula_units_Z 8
_cell_length_a 28.1786(2)
_cell_length_b 31.8205(4)
_cell_length_c 36.1804(5)
_cell_measurement_reflns_used 51095
_cell_measurement_temperature 100(2)
_cell_measurement_theta_max 76.5130
_cell_measurement_theta_min 2.7840
_cell_volume 32424.6(6)
_computing_cell_refinement 'CrysAlisPro 1.171.40.68a (Rigaku OD, 2019)'
_computing_data_collection 'CrysAlisPro 1.171.40.68a (Rigaku OD, 2019)'
_computing_data_reduction 'CrysAlisPro 1.171.40.68a (Rigaku OD, 2019)'
_computing_molecular_graphics 'Olex2 1.3 (Dolomanov et al., 2009)'
_computing_publication_material 'Olex2 1.3 (Dolomanov et al., 2009)'
_computing_structure_refinement 'SHELXL-2014/7 (Sheldrick, 2014)'
_computing_structure_solution 'SHELXT  (Sheldrick, 2015)'
_diffrn_ambient_temperature 100(2)
_diffrn_measured_fraction_theta_full 0.991
_diffrn_measured_fraction_theta_max 0.991
_diffrn_measurement_device 'four-circle diffractometer'
_diffrn_measurement_device_type 'XtaLAB Synergy, Dualflex, HyPix'
_diffrn_measurement_method '\w scans'
_diffrn_radiation_type CuK\a
_diffrn_radiation_wavelength 1.54184
_diffrn_reflns_av_R_equivalents 0.0919
_diffrn_reflns_av_unetI/netI 0.0739
_diffrn_reflns_Laue_measured_fraction_full 0.991
_diffrn_reflns_Laue_measured_fraction_max 0.991
_diffrn_reflns_limit_h_max 33
_diffrn_reflns_limit_h_min -33
_diffrn_reflns_limit_k_max 38
_diffrn_reflns_limit_k_min -36
_diffrn_reflns_limit_l_max 43
_diffrn_reflns_limit_l_min -43
_diffrn_reflns_number 195960
_diffrn_reflns_point_group_measured_fraction_full 0.991
_diffrn_reflns_point_group_measured_fraction_max 0.991
_diffrn_reflns_theta_full 67.079
_diffrn_reflns_theta_max 67.079
_diffrn_reflns_theta_min 2.811
_diffrn_source 'micro-focus sealed X-ray tube'
_diffrn_source_type 'PhotonJet (Cu) X-ray Source'
_exptl_absorpt_coefficient_mu 24.229
_exptl_absorpt_correction_T_max 1.00000
_exptl_absorpt_correction_T_min 0.39067
_exptl_absorpt_correction_type multi-scan
_exptl_absorpt_process_details
;
CrysAlisPro 1.171.40.68a (Rigaku Oxford Diffraction, 2019)
Empirical absorption correction using spherical harmonics,
 implemented in SCALE3 ABSPACK scaling algorithm.
;
_exptl_crystal_colour dark-red
_exptl_crystal_density_diffrn 2.111
_exptl_crystal_description plate
_exptl_crystal_F_000 18744
_exptl_crystal_size_max 0.100
_exptl_crystal_size_mid 0.100
_exptl_crystal_size_min 0.050
_refine_diff_density_max 5.060
_refine_diff_density_min -4.674
_refine_diff_density_rms 0.470
_refine_ls_extinction_method none
_refine_ls_goodness_of_fit_ref 1.077
_refine_ls_hydrogen_treatment constr
_refine_ls_matrix_type full
_refine_ls_number_parameters 2467
_refine_ls_number_reflns 57368
_refine_ls_number_restraints 1849
_refine_ls_restrained_S_all 1.061
_refine_ls_R_factor_all 0.1543
_refine_ls_R_factor_gt 0.1337
_refine_ls_shift/su_max 0.043
_refine_ls_shift/su_mean 0.001
_refine_ls_structure_factor_coef Fsqd
_refine_ls_weighting_details 'w=1/[\s^2^(Fo^2^)+(0.1143P)^2^+4870.0000P] where P=(Fo^2^+2Fc^2^)/3'
_refine_ls_weighting_scheme calc
_refine_ls_wR_factor_gt 0.3421
_refine_ls_wR_factor_ref 0.3562
_reflns_Friedel_coverage 0.000
_reflns_number_gt 44738
_reflns_number_total 57368
_reflns_threshold_expression 'I > 2\s(I)'
_cod_data_source_file d3sc01311a2.cif
_cod_data_source_block 200714C
_cod_depositor_comments 'Adding full bibliography for 1569240--1569241.cif.'
_cod_original_sg_symbol_H-M 'P 21/n'
_cod_database_code 1569240
_shelx_shelxl_version_number 2014/7
_shelx_space_group_comment
;
The symmetry employed for this shelxl refinement is uniquely defined
by the following loop, which should always be used as a source of
symmetry information in preference to the above space-group names.
They are only intended as comments.
;
_shelx_estimated_absorpt_t_min 0.196
_shelx_estimated_absorpt_t_max 0.377

loop_
_space_group_symop_operation_xyz
'x, y, z'
'-x+1/2, y+1/2, -z+1/2'
'-x, -y, -z'
'x-1/2, -y-1/2, z-1/2'

loop_
_atom_site_label
_atom_site_type_symbol
_atom_site_fract_x
_atom_site_fract_y
_atom_site_fract_z
_atom_site_U_iso_or_equiv
_atom_site_adp_type
_atom_site_occupancy
_atom_site_site_symmetry_order
_atom_site_calc_flag
_atom_site_refinement_flags_posn
_atom_site_refinement_flags_adp
_atom_site_refinement_flags_occupancy
_atom_site_disorder_assembly
_atom_site_disorder_group
As1 As 0.59201(13) 0.38045(12) 0.68544(13) 0.0538(10) Uani 1 1 d . . . . .
As2 As 0.63112(13) 0.43973(13) 0.81970(12) 0.0526(10) Uani 1 1 d . . . . .
As3 As 0.76403(16) 0.59933(11) 0.64382(13) 0.0572(10) Uani 1 1 d . . . . .
As4 As 0.87731(15) 0.47421(19) 0.61257(17) 0.0831(17) Uani 1 1 d . . . . .
As5 As 0.90157(13) 0.37172(12) 0.73332(14) 0.0568(11) Uani 1 1 d . . . . .
As6 As 0.82202(16) 0.44233(14) 0.84463(14) 0.0607(11) Uani 1 1 d . . . . .
As7 As 0.73093(14) 0.59072(12) 0.79254(14) 0.0560(10) Uani 1 1 d . . . . .
As8 As 0.75450(13) 0.33203(12) 0.62351(12) 0.0504(9) Uani 1 1 d . . . . .
As9 As 0.09558(13) 0.71726(15) 0.66236(15) 0.0662(12) Uani 1 1 d . . . . .
As10 As 0.25956(17) 0.76336(14) 0.60836(14) 0.0652(12) Uani 1 1 d . . . . .
As11 As 0.38847(13) 0.62689(11) 0.61407(12) 0.0473(9) Uani 1 1 d . . . . .
As12 As 0.27691(13) 0.49697(12) 0.65067(14) 0.0592(12) Uani 1 1 d . . . . .
As13 As 0.22769(14) 0.51646(12) 0.79054(13) 0.0566(11) Uani 1 1 d . . . . .
As14 As 0.31610(13) 0.67159(13) 0.83832(12) 0.0538(10) Uani 1 1 d . . . . .
As15 As 0.12830(13) 0.67019(15) 0.80680(14) 0.0626(12) Uani 1 1 d . . . . .
As16 As 0.39969(12) 0.73576(11) 0.72588(12) 0.0487(9) Uani 1 1 d . . . . .
Au1 Au 0.74931(4) 0.45845(4) 0.71268(4) 0.0436(3) Uani 1 1 d . . . . .
Au2 Au 0.82930(5) 0.50360(4) 0.72959(5) 0.0505(4) Uani 1 1 d . . . . .
Au3 Au 0.75763(5) 0.53520(4) 0.67803(5) 0.0490(4) Uani 1 1 d . . . . .
Au4 Au 0.73950(5) 0.52730(4) 0.75790(5) 0.0485(3) Uani 1 1 d . . . . .
Au5 Au 0.66731(5) 0.50498(4) 0.70535(5) 0.0478(3) Uani 1 1 d . . . . .
Au6 Au 0.71207(5) 0.46716(4) 0.64224(4) 0.0471(3) Uani 1 1 d . . . . .
Au7 Au 0.81676(5) 0.46466(4) 0.65753(5) 0.0514(4) Uani 1 1 d . . . . .
Au8 Au 0.78647(5) 0.45095(4) 0.78395(5) 0.0498(4) Uani 1 1 d . . . . .
Au9 Au 0.68582(5) 0.45094(4) 0.77065(5) 0.0475(3) Uani 1 1 d . . . . .
Au10 Au 0.66564(5) 0.41647(4) 0.69739(5) 0.0473(3) Uani 1 1 d . . . . .
Au11 Au 0.75628(5) 0.39101(4) 0.66517(4) 0.0465(3) Uani 1 1 d . . . . .
Au12 Au 0.83057(5) 0.41173(4) 0.72121(5) 0.0480(4) Uani 1 1 d . . . . .
Au13 Au 0.74118(5) 0.38074(4) 0.74384(5) 0.0471(3) Uani 1 1 d . . . . .
Au14 Au 0.25108(4) 0.64442(4) 0.70556(4) 0.0443(3) Uani 1 1 d . . . . .
Au15 Au 0.25938(5) 0.70807(5) 0.65394(5) 0.0523(4) Uani 1 1 d . . . . .
Au16 Au 0.23860(4) 0.72467(4) 0.73070(5) 0.0516(4) Uani 1 1 d . . . . .
Au17 Au 0.16823(5) 0.68388(5) 0.68246(5) 0.0545(4) Uani 1 1 d . . . . .
Au18 Au 0.22055(5) 0.62852(5) 0.63439(5) 0.0529(4) Uani 1 1 d . . . . .
Au19 Au 0.32305(4) 0.63574(4) 0.65497(4) 0.0441(3) Uani 1 1 d . . . . .
Au20 Au 0.33044(4) 0.69384(4) 0.71454(4) 0.0448(3) Uani 1 1 d . . . . .
Au21 Au 0.28373(4) 0.65830(4) 0.77721(4) 0.0478(4) Uani 1 1 d . . . . .
Au22 Au 0.33098(4) 0.60223(4) 0.72914(4) 0.0432(3) Uani 1 1 d . . . . .
Au23 Au 0.26403(5) 0.56472(4) 0.67705(4) 0.0468(3) Uani 1 1 d . . . . .
Au24 Au 0.16981(5) 0.59668(5) 0.69703(5) 0.0518(4) Uani 1 1 d . . . . .
Au25 Au 0.18378(5) 0.65578(5) 0.75916(5) 0.0517(4) Uani 1 1 d . . . . .
Au26 Au 0.23837(5) 0.57891(4) 0.75418(4) 0.0480(3) Uani 1 1 d . . . . .
C1 C 0.6017(7) 0.3200(5) 0.6844(7) 0.055(9) Uani 1 1 d G U . . .
C2 C 0.5648(6) 0.2930(7) 0.6740(7) 0.055(9) Uani 1 1 d G U . . .
H2 H 0.5357 0.3038 0.6659 0.066 Uiso 1 1 calc R U . . .
C3 C 0.5716(7) 0.2498(7) 0.6759(7) 0.071(11) Uani 1 1 d G U . . .
H3 H 0.5469 0.2317 0.6690 0.086 Uiso 1 1 calc R U . . .
C4 C 0.6152(8) 0.2336(5) 0.6880(7) 0.053(8) Uani 1 1 d G U . . .
H4 H 0.6197 0.2047 0.6892 0.063 Uiso 1 1 calc R U . . .
C5 C 0.6520(6) 0.2606(6) 0.6984(7) 0.063(10) Uani 1 1 d G U . . .
H5 H 0.6811 0.2498 0.7065 0.076 Uiso 1 1 calc R U . . .
C6 C 0.6452(6) 0.3038(6) 0.6965(6) 0.029(6) Uani 1 1 d G U . . .
H6 H 0.6699 0.3219 0.7034 0.035 Uiso 1 1 calc R U . . .
C7 C 0.5604(9) 0.3975(8) 0.6389(6) 0.055(9) Uani 1 1 d G U . . .
C8 C 0.5178(10) 0.3799(9) 0.6261(9) 0.084(14) Uani 1 1 d G U . . .
H8 H 0.5035 0.3587 0.6395 0.101 Uiso 1 1 calc R U . . .
C9 C 0.4966(9) 0.3940(11) 0.5931(9) 0.12(2) Uani 1 1 d G U . . .
H9 H 0.4682 0.3822 0.5845 0.140 Uiso 1 1 calc R U . . .
C10 C 0.5180(11) 0.4256(11) 0.5731(7) 0.087(14) Uani 1 1 d G U . . .
H10 H 0.5038 0.4351 0.5510 0.104 Uiso 1 1 calc R U . . .
C11 C 0.5606(10) 0.4432(8) 0.5860(7) 0.074(12) Uani 1 1 d G U . . .
H11 H 0.5748 0.4644 0.5725 0.089 Uiso 1 1 calc R U . . .
C12 C 0.5817(8) 0.4291(8) 0.6189(7) 0.050(8) Uani 1 1 d G U . . .
H12 H 0.6102 0.4409 0.6275 0.060 Uiso 1 1 calc R U . . .
C13 C 0.5399(10) 0.3872(10) 0.7184(8) 0.060(10) Uani 1 1 d G U . . .
C14 C 0.5134(15) 0.4239(10) 0.7148(10) 0.15(3) Uani 1 1 d G U . . .
H14 H 0.5202 0.4432 0.6964 0.182 Uiso 1 1 calc R U . . .
C15 C 0.4768(14) 0.4317(10) 0.7387(12) 0.17(3) Uani 1 1 d G U . . .
H15 H 0.4590 0.4563 0.7363 0.198 Uiso 1 1 calc R U . . .
C16 C 0.4666(11) 0.4029(12) 0.7662(10) 0.096(16) Uani 1 1 d G U . . .
H16 H 0.4421 0.4081 0.7821 0.115 Uiso 1 1 calc R U . . .
C17 C 0.4931(11) 0.3662(10) 0.7698(7) 0.069(11) Uani 1 1 d G U . . .
H17 H 0.4863 0.3469 0.7882 0.083 Uiso 1 1 calc R U . . .
C18 C 0.5297(10) 0.3583(8) 0.7459(8) 0.072(11) Uani 1 1 d G U . . .
H18 H 0.5474 0.3338 0.7483 0.086 Uiso 1 1 calc R U . . .
C19 C 0.5726(9) 0.4718(10) 0.8150(9) 0.079(13) Uani 1 1 d G U . . .
C20 C 0.5633(11) 0.4945(11) 0.7827(8) 0.090(15) Uani 1 1 d G U . . .
H20 H 0.5862 0.4964 0.7649 0.108 Uiso 1 1 calc R U . . .
C21 C 0.5197(13) 0.5143(11) 0.7772(8) 0.084(14) Uani 1 1 d G U . . .
H21 H 0.5134 0.5295 0.7556 0.101 Uiso 1 1 calc R U . . .
C22 C 0.4854(10) 0.5114(12) 0.8039(11) 0.13(2) Uani 1 1 d G U . . .
H22 H 0.4563 0.5247 0.8002 0.150 Uiso 1 1 calc R U . . .
C23 C 0.4948(11) 0.4887(13) 0.8361(9) 0.12(2) Uani 1 1 d G U . . .
H23 H 0.4718 0.4868 0.8539 0.144 Uiso 1 1 calc R U . . .
C24 C 0.5384(12) 0.4689(10) 0.8416(7) 0.073(12) Uani 1 1 d G U . . .
H24 H 0.5446 0.4537 0.8632 0.087 Uiso 1 1 calc R U . . .
C25 C 0.6130(11) 0.3816(7) 0.8241(8) 0.069(11) Uani 1 1 d G U . . .
C26 C 0.5830(11) 0.3679(9) 0.8515(7) 0.076(12) Uani 1 1 d G U . . .
H26 H 0.5720 0.3869 0.8688 0.091 Uiso 1 1 calc R U . . .
C27 C 0.5696(11) 0.3260(10) 0.8530(8) 0.101(17) Uani 1 1 d G U . . .
H27 H 0.5496 0.3168 0.8713 0.121 Uiso 1 1 calc R U . . .
C28 C 0.5861(12) 0.2976(7) 0.8272(9) 0.086(14) Uani 1 1 d G U . . .
H28 H 0.5771 0.2695 0.8282 0.104 Uiso 1 1 calc R U . . .
C29 C 0.6160(11) 0.3112(8) 0.7998(8) 0.070(11) Uani 1 1 d G U . . .
H29 H 0.6270 0.2923 0.7825 0.084 Uiso 1 1 calc R U . . .
C30 C 0.6294(10) 0.3532(9) 0.7983(7) 0.070(11) Uani 1 1 d G U . . .
H30 H 0.6494 0.3623 0.7800 0.084 Uiso 1 1 calc R U . . .
C31 C 0.6504(10) 0.4514(9) 0.8696(6) 0.049(8) Uani 1 1 d G U . . .
C32 C 0.6400(11) 0.4906(8) 0.8840(9) 0.089(15) Uani 1 1 d G U . . .
H32 H 0.6247 0.5107 0.8692 0.106 Uiso 1 1 calc R U . . .
C33 C 0.6524(14) 0.4999(9) 0.9206(10) 0.105(18) Uani 1 1 d G U . . .
H33 H 0.6454 0.5262 0.9303 0.126 Uiso 1 1 calc R U . . .
C34 C 0.6752(14) 0.4699(13) 0.9428(7) 0.14(3) Uani 1 1 d G U . . .
H34 H 0.6835 0.4761 0.9672 0.174 Uiso 1 1 calc R U . . .
C35 C 0.6856(12) 0.4306(11) 0.9283(8) 0.087(14) Uani 1 1 d G U . . .
H35 H 0.7009 0.4106 0.9431 0.104 Uiso 1 1 calc R U . . .
C36 C 0.6732(11) 0.4214(8) 0.8917(8) 0.079(13) Uani 1 1 d G U . . .
H36 H 0.6801 0.3951 0.8820 0.095 Uiso 1 1 calc R U . . .
C37 C 0.7034(12) 0.6221(14) 0.6284(12) 0.106(18) Uani 1 1 d G U . . .
C38 C 0.6998(15) 0.6577(14) 0.6062(13) 0.14(3) Uani 1 1 d G U . . .
H38 H 0.7271 0.6706 0.5979 0.169 Uiso 1 1 calc R U . . .
C39 C 0.6554(19) 0.6739(12) 0.5963(12) 0.14(3) Uani 1 1 d G U . . .
H39 H 0.6530 0.6978 0.5814 0.163 Uiso 1 1 calc R U . . .
C40 C 0.6146(14) 0.6546(15) 0.6086(13) 0.14(3) Uani 1 1 d G U . . .
H40 H 0.5849 0.6655 0.6019 0.163 Uiso 1 1 calc R U . . .
C41 C 0.6182(13) 0.6191(15) 0.6308(13) 0.13(2) Uani 1 1 d G U . . .
H41 H 0.5908 0.6061 0.6390 0.153 Uiso 1 1 calc R U . . .
C42 C 0.6625(16) 0.6028(12) 0.6407(11) 0.101(17) Uani 1 1 d G U . . .
H42 H 0.6649 0.5790 0.6555 0.121 Uiso 1 1 calc R U . . .
C43 C 0.7988(9) 0.6408(8) 0.6723(7) 0.068(11) Uani 1 1 d G U . . .
C44 C 0.8018(11) 0.6823(9) 0.6608(7) 0.066(11) Uani 1 1 d G U . . .
H44 H 0.7849 0.6912 0.6397 0.079 Uiso 1 1 calc R U . . .
C45 C 0.8301(13) 0.7106(7) 0.6808(10) 0.12(2) Uani 1 1 d G U . . .
H45 H 0.8321 0.7384 0.6731 0.145 Uiso 1 1 calc R U . . .
C46 C 0.8554(12) 0.6973(9) 0.7123(10) 0.14(3) Uani 1 1 d G U . . .
H46 H 0.8743 0.7162 0.7257 0.168 Uiso 1 1 calc R U . . .
C47 C 0.8523(10) 0.6557(10) 0.7238(7) 0.070(11) Uani 1 1 d G U . . .
H47 H 0.8692 0.6468 0.7449 0.084 Uiso 1 1 calc R U . . .
C48 C 0.8240(10) 0.6274(7) 0.7038(7) 0.057(9) Uani 1 1 d G U . . .
H48 H 0.8220 0.5996 0.7114 0.068 Uiso 1 1 calc R U . . .
C49 C 0.795(3) 0.599(2) 0.597(2) 0.22(2) Uani 1 1 d DG U . . .
C50 C 0.842(3) 0.613(2) 0.596(2) 0.22(2) Uani 1 1 d DG U . . .
H50 H 0.8574 0.6233 0.6173 0.265 Uiso 1 1 calc R U . . .
C51 C 0.866(2) 0.610(2) 0.563(3) 0.22(2) Uani 1 1 d G U . . .
H51 H 0.8975 0.6193 0.5624 0.263 Uiso 1 1 calc R U . . .
C52 C 0.843(3) 0.595(2) 0.5315(19) 0.22(2) Uani 1 1 d G U . . .
H52 H 0.8594 0.5930 0.5095 0.265 Uiso 1 1 calc R U . . .
C53 C 0.796(3) 0.581(2) 0.533(2) 0.22(2) Uani 1 1 d G U . . .
H53 H 0.7811 0.5707 0.5115 0.266 Uiso 1 1 calc R U . . .
C54 C 0.772(2) 0.584(2) 0.566(3) 0.22(2) Uani 1 1 d DG U . . .
H54 H 0.7410 0.5747 0.5664 0.267 Uiso 1 1 calc R U . . .
C55 C 0.8507(11) 0.4758(11) 0.5613(7) 0.075(9) Uani 1 1 d G U . . .
C56 C 0.8801(9) 0.4746(11) 0.5312(9) 0.087(10) Uani 1 1 d G U . . .
H56 H 0.9125 0.4698 0.5348 0.105 Uiso 1 1 calc R U . . .
C57 C 0.8611(12) 0.4805(12) 0.4956(8) 0.090(10) Uani 1 1 d G U . . .
H57 H 0.8807 0.4797 0.4755 0.108 Uiso 1 1 calc R U . . .
C58 C 0.8127(13) 0.4877(12) 0.4902(7) 0.105(11) Uani 1 1 d G U . . .
H58 H 0.7999 0.4916 0.4664 0.126 Uiso 1 1 calc R U . . .
C59 C 0.7833(9) 0.4888(12) 0.5203(10) 0.103(11) Uani 1 1 d G U . . .
H59 H 0.7509 0.4936 0.5167 0.123 Uiso 1 1 calc R U . . .
C60 C 0.8023(11) 0.4829(12) 0.5559(8) 0.093(10) Uani 1 1 d G U . . .
H60 H 0.7827 0.4837 0.5760 0.112 Uiso 1 1 calc R U . . .
C61 C 0.915(3) 0.522(2) 0.622(3) 0.23(2) Uani 1 1 d G U . . .
C62 C 0.908(2) 0.545(3) 0.654(2) 0.23(2) Uani 1 1 d G U . . .
H62 H 0.8846 0.5365 0.6703 0.273 Uiso 1 1 calc R U . . .
C63 C 0.935(3) 0.581(3) 0.6615(19) 0.23(2) Uani 1 1 d G U . . .
H63 H 0.9295 0.5962 0.6828 0.280 Uiso 1 1 calc R U . . .
C64 C 0.969(3) 0.593(2) 0.637(3) 0.24(2) Uani 1 1 d G U . . .
H64 H 0.9871 0.6172 0.6422 0.283 Uiso 1 1 calc R U . . .
C65 C 0.977(3) 0.570(3) 0.605(2) 0.24(2) Uani 1 1 d G U . . .
H65 H 0.9996 0.5784 0.5891 0.283 Uiso 1 1 calc R U . . .
C66 C 0.950(3) 0.534(3) 0.5979(19) 0.23(2) Uani 1 1 d G U . . .
H66 H 0.9546 0.5187 0.5766 0.278 Uiso 1 1 calc R U . . .
C67 C 0.9190(15) 0.4257(13) 0.6036(14) 0.124(14) Uani 1 1 d G U . . .
C68 C 0.9597(18) 0.4247(13) 0.6263(11) 0.126(14) Uani 1 1 d G U . . .
H68 H 0.9642 0.4447 0.6448 0.151 Uiso 1 1 calc R U . . .
C69 C 0.9938(14) 0.3938(15) 0.6213(12) 0.119(13) Uani 1 1 d G U . . .
H69 H 1.0210 0.3932 0.6364 0.142 Uiso 1 1 calc R U . . .
C70 C 0.9871(15) 0.3639(13) 0.5936(14) 0.130(14) Uani 1 1 d G U . . .
H70 H 1.0099 0.3432 0.5902 0.156 Uiso 1 1 calc R U . . .
C71 C 0.9463(18) 0.3649(13) 0.5709(11) 0.137(14) Uani 1 1 d G U . . .
H71 H 0.9418 0.3449 0.5524 0.164 Uiso 1 1 calc R U . . .
C72 C 0.9123(14) 0.3958(16) 0.5759(12) 0.124(14) Uani 1 1 d G U . . .
H72 H 0.8850 0.3965 0.5608 0.149 Uiso 1 1 calc R U . . .
C73 C 0.9589(9) 0.4041(10) 0.7300(9) 0.072(12) Uani 1 1 d G U . . .
C74 C 0.9549(11) 0.4476(10) 0.7313(10) 0.084(14) Uani 1 1 d G U . . .
H74 H 0.9251 0.4600 0.7330 0.100 Uiso 1 1 calc R U . . .
C75 C 0.9953(15) 0.4725(8) 0.7301(12) 0.13(2) Uani 1 1 d G U . . .
H75 H 0.9926 0.5016 0.7310 0.161 Uiso 1 1 calc R U . . .
C76 C 1.0397(12) 0.4540(12) 0.7276(12) 0.12(2) Uani 1 1 d G U . . .
H76 H 1.0668 0.4707 0.7268 0.144 Uiso 1 1 calc R U . . .
C77 C 1.0438(9) 0.4105(13) 0.7263(11) 0.12(2) Uani 1 1 d G U . . .
H77 H 1.0735 0.3981 0.7246 0.138 Uiso 1 1 calc R U . . .
C78 C 1.0033(11) 0.3855(8) 0.7275(9) 0.073(12) Uani 1 1 d G U . . .
H78 H 1.0060 0.3564 0.7266 0.087 Uiso 1 1 calc R U . . .
C79 C 0.9125(9) 0.3248(7) 0.7007(6) 0.043(7) Uani 1 1 d G U . . .
C80 C 0.9025(10) 0.3309(7) 0.6632(7) 0.077(12) Uani 1 1 d G U . . .
H80 H 0.8910 0.3566 0.6548 0.093 Uiso 1 1 calc R U . . .
C81 C 0.9098(11) 0.2984(9) 0.6383(5) 0.090(15) Uani 1 1 d G U . . .
H81 H 0.9031 0.3025 0.6133 0.108 Uiso 1 1 calc R U . . .
C82 C 0.9270(11) 0.2599(8) 0.6509(7) 0.075(12) Uani 1 1 d G U . . .
H82 H 0.9319 0.2382 0.6343 0.090 Uiso 1 1 calc R U . . .
C83 C 0.9370(10) 0.2538(7) 0.6884(7) 0.062(10) Uani 1 1 d G U . . .
H83 H 0.9485 0.2280 0.6969 0.075 Uiso 1 1 calc R U . . .
C84 C 0.9297(10) 0.2863(8) 0.7133(5) 0.077(12) Uani 1 1 d G U . . .
H84 H 0.9364 0.2822 0.7384 0.092 Uiso 1 1 calc R U . . .
C85 C 0.9035(8) 0.3437(7) 0.7806(5) 0.045(7) Uani 1 1 d G U . . .
C86 C 0.9462(7) 0.3392(8) 0.8004(7) 0.065(10) Uani 1 1 d G U . . .
H86 H 0.9737 0.3514 0.7918 0.078 Uiso 1 1 calc R U . . .
C87 C 0.9478(7) 0.3164(8) 0.8332(6) 0.065(10) Uani 1 1 d G U . . .
H87 H 0.9764 0.3134 0.8465 0.078 Uiso 1 1 calc R U . . .
C88 C 0.9067(9) 0.2982(8) 0.8462(5) 0.056(9) Uani 1 1 d G U . . .
H88 H 0.9078 0.2830 0.8681 0.067 Uiso 1 1 calc R U . . .
C89 C 0.8640(7) 0.3027(8) 0.8263(7) 0.059(9) Uani 1 1 d G U . . .
H89 H 0.8365 0.2905 0.8349 0.071 Uiso 1 1 calc R U . . .
C90 C 0.8624(6) 0.3255(8) 0.7935(6) 0.062(10) Uani 1 1 d G U . . .
H90 H 0.8338 0.3285 0.7802 0.075 Uiso 1 1 calc R U . . .
C91 C 0.8147(13) 0.4871(10) 0.8787(9) 0.085(14) Uani 1 1 d G U . . .
C92 C 0.8543(10) 0.5030(12) 0.8979(11) 0.105(18) Uani 1 1 d G U . . .
H92 H 0.8842 0.4920 0.8938 0.126 Uiso 1 1 calc R U . . .
C93 C 0.8491(12) 0.5353(12) 0.9233(10) 0.13(2) Uani 1 1 d G U . . .
H93 H 0.8756 0.5459 0.9362 0.153 Uiso 1 1 calc R U . . .
C94 C 0.8043(14) 0.5517(10) 0.9296(9) 0.092(15) Uani 1 1 d G U . . .
H94 H 0.8009 0.5733 0.9466 0.110 Uiso 1 1 calc R U . . .
C95 C 0.7648(11) 0.5358(12) 0.9104(10) 0.106(18) Uani 1 1 d G U . . .
H95 H 0.7348 0.5468 0.9145 0.127 Uiso 1 1 calc R U . . .
C96 C 0.7700(11) 0.5035(11) 0.8849(10) 0.093(16) Uani 1 1 d G U . . .
H96 H 0.7435 0.4929 0.8721 0.112 Uiso 1 1 calc R U . . .
C97 C 0.7973(11) 0.3948(9) 0.8701(8) 0.074(12) Uani 1 1 d G U . . .
C98 C 0.7698(12) 0.3659(11) 0.8501(7) 0.083(13) Uani 1 1 d G U . . .
H98 H 0.7641 0.3698 0.8249 0.100 Uiso 1 1 calc R U . . .
C99 C 0.7509(12) 0.3313(10) 0.8678(10) 0.100(17) Uani 1 1 d G U . . .
H99 H 0.7325 0.3120 0.8544 0.120 Uiso 1 1 calc R U . . .
C100 C 0.7594(14) 0.3255(10) 0.9055(10) 0.11(2) Uani 1 1 d G U . . .
H100 H 0.7468 0.3023 0.9174 0.136 Uiso 1 1 calc R U . . .
C101 C 0.7870(14) 0.3544(12) 0.9255(7) 0.12(2) Uani 1 1 d G U . . .
H101 H 0.7927 0.3505 0.9507 0.145 Uiso 1 1 calc R U . . .
C102 C 0.8059(12) 0.3890(10) 0.9078(8) 0.077(12) Uani 1 1 d G U . . .
H102 H 0.8243 0.4083 0.9212 0.092 Uiso 1 1 calc R U . . .
C103 C 0.8895(8) 0.4351(10) 0.8442(8) 0.060(9) Uani 1 1 d G U . . .
C104 C 0.9138(11) 0.4111(10) 0.8708(8) 0.083(13) Uani 1 1 d G U . . .
H104 H 0.8970 0.3948 0.8872 0.099 Uiso 1 1 calc R U . . .
C105 C 0.9631(11) 0.4117(11) 0.8729(9) 0.104(18) Uani 1 1 d G U . . .
H105 H 0.9793 0.3957 0.8907 0.125 Uiso 1 1 calc R U . . .
C106 C 0.9882(8) 0.4362(12) 0.8484(11) 0.107(18) Uani 1 1 d G U . . .
H106 H 1.0212 0.4365 0.8498 0.129 Uiso 1 1 calc R U . . .
C107 C 0.9639(11) 0.4601(11) 0.8218(9) 0.096(16) Uani 1 1 d G U . . .
H107 H 0.9807 0.4765 0.8054 0.116 Uiso 1 1 calc R U . . .
C108 C 0.9146(12) 0.4595(10) 0.8197(8) 0.096(16) Uani 1 1 d G U . . .
H108 H 0.8983 0.4755 0.8018 0.115 Uiso 1 1 calc R U . . .
C109 C 0.6762(9) 0.5930(10) 0.8244(8) 0.062(10) Uani 1 1 d G U . . .
C110 C 0.6809(10) 0.6016(11) 0.8620(8) 0.089(15) Uani 1 1 d G U . . .
H110 H 0.7110 0.6049 0.8731 0.107 Uiso 1 1 calc R U . . .
C111 C 0.6408(14) 0.6051(12) 0.8831(7) 0.098(16) Uani 1 1 d G U . . .
H111 H 0.6439 0.6108 0.9083 0.117 Uiso 1 1 calc R U . . .
C112 C 0.5959(11) 0.6000(13) 0.8666(10) 0.12(2) Uani 1 1 d G U . . .
H112 H 0.5690 0.6024 0.8807 0.143 Uiso 1 1 calc R U . . .
C113 C 0.5912(9) 0.5915(12) 0.8290(10) 0.101(17) Uani 1 1 d G U . . .
H113 H 0.5612 0.5881 0.8180 0.121 Uiso 1 1 calc R U . . .
C114 C 0.6314(11) 0.5880(10) 0.8079(7) 0.075(12) Uani 1 1 d G U . . .
H114 H 0.6282 0.5823 0.7827 0.090 Uiso 1 1 calc R U . . .
C115 C 0.7844(9) 0.6056(9) 0.8234(8) 0.067(11) Uani 1 1 d G U . . .
C116 C 0.8251(11) 0.5810(8) 0.8217(8) 0.085(14) Uani 1 1 d G U . . .
H116 H 0.8249 0.5570 0.8070 0.102 Uiso 1 1 calc R U . . .
C117 C 0.8659(9) 0.5923(9) 0.8419(9) 0.090(15) Uani 1 1 d G U . . .
H117 H 0.8931 0.5758 0.8407 0.108 Uiso 1 1 calc R U . . .
C118 C 0.8661(8) 0.6282(9) 0.8638(8) 0.075(12) Uani 1 1 d G U . . .
H118 H 0.8934 0.6357 0.8773 0.090 Uiso 1 1 calc R U . . .
C119 C 0.8255(9) 0.6528(7) 0.8655(7) 0.053(9) Uani 1 1 d G U . . .
H119 H 0.8256 0.6768 0.8802 0.064 Uiso 1 1 calc R U . . .
C120 C 0.7846(8) 0.6415(8) 0.8453(8) 0.072(12) Uani 1 1 d G U . . .
H120 H 0.7575 0.6579 0.8465 0.087 Uiso 1 1 calc R U . . .
C121 C 0.7182(11) 0.6371(9) 0.7584(8) 0.074(12) Uani 1 1 d G U . . .
C122 C 0.7442(10) 0.6742(10) 0.7604(8) 0.066(11) Uani 1 1 d G U . . .
H122 H 0.7691 0.6769 0.7777 0.079 Uiso 1 1 calc R U . . .
C123 C 0.7329(13) 0.7072(8) 0.7365(11) 0.13(2) Uani 1 1 d G U . . .
H123 H 0.7503 0.7320 0.7379 0.152 Uiso 1 1 calc R U . . .
C124 C 0.6957(14) 0.7031(10) 0.7106(10) 0.15(3) Uani 1 1 d G U . . .
H124 H 0.6881 0.7251 0.6947 0.177 Uiso 1 1 calc R U . . .
C125 C 0.6697(11) 0.6659(12) 0.7086(8) 0.087(14) Uani 1 1 d G U . . .
H125 H 0.6448 0.6632 0.6913 0.104 Uiso 1 1 calc R U . . .
C126 C 0.6810(10) 0.6330(9) 0.7325(9) 0.070(11) Uani 1 1 d G U . . .
H126 H 0.6636 0.6081 0.7312 0.085 Uiso 1 1 calc R U . . .
C127 C 0.6917(6) 0.3167(7) 0.6070(7) 0.057(9) Uani 1 1 d G U . . .
C128 C 0.6619(8) 0.3475(5) 0.5918(7) 0.051(8) Uani 1 1 d G U . . .
H128 H 0.6726 0.3751 0.5900 0.062 Uiso 1 1 calc R U . . .
C129 C 0.6162(7) 0.3371(6) 0.5794(7) 0.054(9) Uani 1 1 d G U . . .
H129 H 0.5963 0.3577 0.5693 0.065 Uiso 1 1 calc R U . . .
C130 C 0.6003(6) 0.2959(7) 0.5822(7) 0.057(9) Uani 1 1 d G U . . .
H130 H 0.5697 0.2890 0.5739 0.068 Uiso 1 1 calc R U . . .
C131 C 0.6300(8) 0.2652(5) 0.5973(7) 0.053(8) Uani 1 1 d G U . . .
H131 H 0.6193 0.2376 0.5992 0.063 Uiso 1 1 calc R U . . .
C132 C 0.6757(8) 0.2756(6) 0.6097(7) 0.062(10) Uani 1 1 d G U . . .
H132 H 0.6956 0.2550 0.6199 0.075 Uiso 1 1 calc R U . . .
C133 C 0.7791(11) 0.3764(9) 0.5585(9) 0.093(11) Uani 1 1 d G U . . .
H133 H 0.7608 0.3977 0.5685 0.112 Uiso 1 1 calc R U . . .
C134 C 0.7990(14) 0.3820(9) 0.5242(9) 0.103(11) Uani 1 1 d G U . . .
H134 H 0.7942 0.4070 0.5113 0.123 Uiso 1 1 calc R U . . .
C135 C 0.8263(13) 0.3503(12) 0.5092(8) 0.096(11) Uani 1 1 d G U . . .
H135 H 0.8397 0.3540 0.4862 0.115 Uiso 1 1 calc R U . . .
C136 C 0.8336(13) 0.3129(10) 0.5285(10) 0.108(11) Uani 1 1 d G U . . .
H136 H 0.8518 0.2917 0.5184 0.130 Uiso 1 1 calc R U . . .
C137 C 0.8136(12) 0.3073(8) 0.5628(9) 0.096(11) Uani 1 1 d G U . . .
H137 H 0.8208 0.2840 0.5709 0.115 Uiso 1 1 calc R U . . .
C138 C 0.7864(10) 0.3391(10) 0.5778(7) 0.060(8) Uani 1 1 d G U . . .
C139 C 0.7822(9) 0.2809(8) 0.6432(7) 0.055(9) Uani 1 1 d G U . . .
C140 C 0.7902(12) 0.2466(10) 0.6205(6) 0.101(17) Uani 1 1 d G U . . .
H140 H 0.7803 0.2518 0.5995 0.121 Uiso 1 1 calc R U . . .
C141 C 0.8123(12) 0.2109(8) 0.6350(8) 0.105(18) Uani 1 1 d G U . . .
H141 H 0.8176 0.1879 0.6198 0.126 Uiso 1 1 calc R U . . .
C142 C 0.8262(11) 0.2094(7) 0.6722(9) 0.075(12) Uani 1 1 d G U . . .
H142 H 0.8410 0.1855 0.6819 0.090 Uiso 1 1 calc R U . . .
C143 C 0.8182(10) 0.2438(8) 0.6949(6) 0.067(11) Uani 1 1 d G U . . .
H143 H 0.8275 0.2428 0.7198 0.080 Uiso 1 1 calc R U . . .
C144 C 0.7962(9) 0.2795(7) 0.6804(6) 0.048(8) Uani 1 1 d G U . . .
H144 H 0.7908 0.3025 0.6956 0.058 Uiso 1 1 calc R U . . .
C145 C 0.0440(11) 0.7101(11) 0.6963(9) 0.082(10) Uani 1 1 d G U . . .
C146 C 0.0217(14) 0.6712(10) 0.6977(10) 0.107(12) Uani 1 1 d G U . . .
H146 H 0.0308 0.6497 0.6820 0.129 Uiso 1 1 calc R U . . .
C147 C -0.0142(14) 0.6644(9) 0.7225(11) 0.116(12) Uani 1 1 d G U . . .
H147 H -0.0291 0.6384 0.7234 0.139 Uiso 1 1 calc R U . . .
C148 C -0.0278(12) 0.6965(12) 0.7459(10) 0.102(11) Uani 1 1 d G U . . .
H148 H -0.0518 0.6920 0.7625 0.122 Uiso 1 1 calc R U . . .
C149 C -0.0056(12) 0.7355(10) 0.7446(9) 0.091(11) Uani 1 1 d G U . . .
H149 H -0.0147 0.7570 0.7602 0.109 Uiso 1 1 calc R U . . .
C150 C 0.0303(12) 0.7423(9) 0.7198(9) 0.084(10) Uani 1 1 d G U . . .
H150 H 0.0452 0.7683 0.7189 0.101 Uiso 1 1 calc R U . . .
C151 C 0.1011(12) 0.7776(8) 0.6590(9) 0.067(11) Uani 1 1 d G U . . .
C152 C 0.1436(10) 0.7948(11) 0.6726(10) 0.109(19) Uani 1 1 d G U . . .
H152 H 0.1680 0.7772 0.6810 0.131 Uiso 1 1 calc R U . . .
C153 C 0.1495(11) 0.8381(11) 0.6735(10) 0.096(16) Uani 1 1 d G U . . .
H153 H 0.1778 0.8496 0.6826 0.115 Uiso 1 1 calc R U . . .
C154 C 0.1129(14) 0.8643(8) 0.6609(10) 0.106(18) Uani 1 1 d G U . . .
H154 H 0.1169 0.8933 0.6615 0.127 Uiso 1 1 calc R U . . .
C155 C 0.0705(12) 0.8471(10) 0.6474(10) 0.090(15) Uani 1 1 d G U . . .
H155 H 0.0460 0.8646 0.6389 0.108 Uiso 1 1 calc R U . . .
C156 C 0.0646(10) 0.8037(11) 0.6464(9) 0.104(18) Uani 1 1 d G U . . .
H156 H 0.0362 0.7922 0.6373 0.124 Uiso 1 1 calc R U . . .
C157 C 0.0685(13) 0.6953(11) 0.6170(8) 0.077(12) Uani 1 1 d G U . . .
C158 C 0.0280(14) 0.7131(11) 0.6005(12) 0.13(2) Uani 1 1 d G U . . .
H158 H 0.0135 0.7359 0.6116 0.154 Uiso 1 1 calc R U . . .
C159 C 0.0092(13) 0.6968(15) 0.5676(12) 0.15(3) Uani 1 1 d G U . . .
H159 H -0.0179 0.7087 0.5566 0.176 Uiso 1 1 calc R U . . .
C160 C 0.0308(15) 0.6627(15) 0.5510(9) 0.13(2) Uani 1 1 d G U . . .
H160 H 0.0183 0.6518 0.5290 0.154 Uiso 1 1 calc R U . . .
C161 C 0.0714(14) 0.6449(11) 0.5674(10) 0.107(18) Uani 1 1 d G U . . .
H161 H 0.0859 0.6221 0.5564 0.128 Uiso 1 1 calc R U . . .
C162 C 0.0902(11) 0.6613(10) 0.6004(9) 0.075(12) Uani 1 1 d G U . . .
H162 H 0.1173 0.6494 0.6114 0.090 Uiso 1 1 calc R U . . .
C163 C 0.1972(9) 0.7748(10) 0.5868(9) 0.067(11) Uani 1 1 d G U . . .
C164 C 0.1723(12) 0.7414(8) 0.5708(10) 0.097(16) Uani 1 1 d G U . . .
H164 H 0.1848 0.7144 0.5721 0.117 Uiso 1 1 calc R U . . .
C165 C 0.1286(12) 0.7484(10) 0.5529(9) 0.098(16) Uani 1 1 d G U . . .
H165 H 0.1119 0.7261 0.5422 0.118 Uiso 1 1 calc R U . . .
C166 C 0.1099(10) 0.7888(12) 0.5510(9) 0.091(15) Uani 1 1 d G U . . .
H166 H 0.0807 0.7935 0.5391 0.109 Uiso 1 1 calc R U . . .
C167 C 0.1348(12) 0.8222(9) 0.5670(10) 0.109(19) Uani 1 1 d G U . . .
H167 H 0.1223 0.8492 0.5658 0.130 Uiso 1 1 calc R U . . .
C168 C 0.1785(12) 0.8152(9) 0.5849(9) 0.088(14) Uani 1 1 d G U . . .
H168 H 0.1952 0.8375 0.5957 0.105 Uiso 1 1 calc R U . . .
C169 C 0.2954(14) 0.7505(13) 0.5659(9) 0.095(11) Uani 1 1 d G U . . .
C170 C 0.2874(14) 0.7119(12) 0.5488(12) 0.116(13) Uani 1 1 d G U . . .
H170 H 0.2666 0.6927 0.5590 0.139 Uiso 1 1 calc R U . . .
C171 C 0.3104(16) 0.7019(11) 0.5165(12) 0.121(13) Uani 1 1 d G U . . .
H171 H 0.3050 0.6761 0.5051 0.145 Uiso 1 1 calc R U . . .
C172 C 0.3415(16) 0.7306(15) 0.5013(10) 0.134(14) Uani 1 1 d G U . . .
H172 H 0.3569 0.7240 0.4797 0.161 Uiso 1 1 calc R U . . .
C173 C 0.3495(14) 0.7692(13) 0.5184(12) 0.119(13) Uani 1 1 d G U . . .
H173 H 0.3702 0.7884 0.5082 0.143 Uiso 1 1 calc R U . . .
C174 C 0.3264(15) 0.7792(11) 0.5506(11) 0.114(12) Uani 1 1 d G U . . .
H174 H 0.3318 0.8050 0.5620 0.136 Uiso 1 1 calc R U . . .
C175 C 0.2828(9) 0.8165(7) 0.6260(7) 0.063(10) Uani 1 1 d G U . . .
C176 C 0.2952(9) 0.8187(7) 0.6634(6) 0.057(9) Uani 1 1 d G U . . .
H176 H 0.2921 0.7952 0.6783 0.069 Uiso 1 1 calc R U . . .
C177 C 0.3124(10) 0.8561(9) 0.6785(6) 0.066(10) Uani 1 1 d G U . . .
H177 H 0.3207 0.8576 0.7036 0.079 Uiso 1 1 calc R U . . .
C178 C 0.3171(11) 0.8913(7) 0.6562(8) 0.086(14) Uani 1 1 d G U . . .
H178 H 0.3286 0.9163 0.6663 0.103 Uiso 1 1 calc R U . . .
C179 C 0.3047(11) 0.8891(7) 0.6187(8) 0.097(16) Uani 1 1 d G U . . .
H179 H 0.3079 0.9127 0.6038 0.116 Uiso 1 1 calc R U . . .
C180 C 0.2876(10) 0.8517(9) 0.6036(5) 0.061(10) Uani 1 1 d G U . . .
H180 H 0.2793 0.8502 0.5786 0.073 Uiso 1 1 calc R U . . .
C181 C 0.4333(8) 0.5837(7) 0.6294(7) 0.047(8) Uani 1 1 d G U . . .
C182 C 0.4252(8) 0.5609(8) 0.6614(6) 0.060(9) Uani 1 1 d G U . . .
H182 H 0.3984 0.5665 0.6750 0.071 Uiso 1 1 calc R U . . .
C183 C 0.4569(10) 0.5298(8) 0.6730(7) 0.079(13) Uani 1 1 d G U . . .
H183 H 0.4515 0.5146 0.6944 0.095 Uiso 1 1 calc R U . . .
C184 C 0.4969(9) 0.5215(8) 0.6527(8) 0.080(13) Uani 1 1 d G U . . .
H184 H 0.5181 0.5007 0.6604 0.095 Uiso 1 1 calc R U . . .
C185 C 0.5050(8) 0.5443(10) 0.6207(8) 0.082(13) Uani 1 1 d G U . . .
H185 H 0.5318 0.5387 0.6071 0.098 Uiso 1 1 calc R U . . .
C186 C 0.4733(9) 0.5754(9) 0.6091(6) 0.071(11) Uani 1 1 d G U . . .
H186 H 0.4787 0.5906 0.5877 0.085 Uiso 1 1 calc R U . . .
C187 C 0.4301(9) 0.6747(8) 0.6044(8) 0.062(10) Uani 1 1 d G U . . .
C188 C 0.4708(10) 0.6798(9) 0.6266(7) 0.064(10) Uani 1 1 d G U . . .
H188 H 0.4776 0.6610 0.6457 0.076 Uiso 1 1 calc R U . . .
C189 C 0.5014(9) 0.7132(10) 0.6203(9) 0.088(14) Uani 1 1 d G U . . .
H189 H 0.5286 0.7166 0.6352 0.106 Uiso 1 1 calc R U . . .
C190 C 0.4912(11) 0.7413(9) 0.5918(10) 0.109(19) Uani 1 1 d G U . . .
H190 H 0.5117 0.7637 0.5876 0.131 Uiso 1 1 calc R U . . .
C191 C 0.4505(12) 0.7362(9) 0.5696(8) 0.094(16) Uani 1 1 d G U . . .
H191 H 0.4437 0.7551 0.5505 0.112 Uiso 1 1 calc R U . . .
C192 C 0.4199(9) 0.7029(10) 0.5759(8) 0.075(12) Uani 1 1 d G U . . .
H192 H 0.3926 0.6994 0.5610 0.090 Uiso 1 1 calc R U . . .
C193 C 0.3660(10) 0.6123(10) 0.5645(6) 0.065(10) Uani 1 1 d G U . . .
C194 C 0.3179(10) 0.6033(11) 0.5607(8) 0.084(14) Uani 1 1 d G U . . .
H194 H 0.2984 0.6064 0.5807 0.101 Uiso 1 1 calc R U . . .
C195 C 0.2988(8) 0.5897(12) 0.5268(10) 0.13(2) Uani 1 1 d G U . . .
H195 H 0.2666 0.5838 0.5243 0.155 Uiso 1 1 calc R U . . .
C196 C 0.3279(12) 0.5851(12) 0.4968(8) 0.098(16) Uani 1 1 d G U . . .
H196 H 0.3152 0.5760 0.4742 0.118 Uiso 1 1 calc R U . . .
C197 C 0.3761(11) 0.5941(10) 0.5006(7) 0.081(13) Uani 1 1 d G U . . .
H197 H 0.3956 0.5910 0.4806 0.097 Uiso 1 1 calc R U . . .
C198 C 0.3952(8) 0.6076(9) 0.5345(8) 0.065(10) Uani 1 1 d G U . . .
H198 H 0.4274 0.6136 0.5370 0.078 Uiso 1 1 calc R U . . .
C199 C 0.2258(17) 0.4711(17) 0.6277(14) 0.136(15) Uani 1 1 d G U . . .
C200 C 0.181(2) 0.4893(13) 0.6287(13) 0.137(15) Uani 1 1 d G U . . .
H200 H 0.1772 0.5150 0.6405 0.165 Uiso 1 1 calc R U . . .
C201 C 0.1421(15) 0.4692(18) 0.6121(15) 0.151(16) Uani 1 1 d G U . . .
H201 H 0.1122 0.4814 0.6128 0.181 Uiso 1 1 calc R U . . .
C202 C 0.1480(18) 0.4308(18) 0.5945(14) 0.150(16) Uani 1 1 d G U . . .
H202 H 0.1219 0.4173 0.5834 0.179 Uiso 1 1 calc R U . . .
C203 C 0.193(2) 0.4125(14) 0.5935(14) 0.156(16) Uani 1 1 d G U . . .
H203 H 0.1966 0.3868 0.5818 0.188 Uiso 1 1 calc R U . . .
C204 C 0.2316(16) 0.4327(17) 0.6101(15) 0.143(15) Uani 1 1 d G U . . .
H204 H 0.2616 0.4204 0.6095 0.171 Uiso 1 1 calc R U . . .
C205 C 0.2997(13) 0.4577(11) 0.6890(9) 0.096(9) Uani 1 1 d G U . . .
C206 C 0.3246(14) 0.4749(9) 0.7192(11) 0.103(10) Uani 1 1 d G U . . .
H206 H 0.3270 0.5039 0.7216 0.124 Uiso 1 1 calc R U . . .
C207 C 0.3458(13) 0.4487(12) 0.7456(9) 0.102(10) Uani 1 1 d G U . . .
H207 H 0.3625 0.4602 0.7658 0.122 Uiso 1 1 calc R U . . .
C208 C 0.3422(13) 0.4053(11) 0.7419(10) 0.100(10) Uani 1 1 d G U . . .
H208 H 0.3565 0.3878 0.7596 0.120 Uiso 1 1 calc R U . . .
C209 C 0.3174(14) 0.3881(9) 0.7118(11) 0.111(10) Uani 1 1 d G U . . .
H209 H 0.3150 0.3591 0.7093 0.133 Uiso 1 1 calc R U . . .
C210 C 0.2961(13) 0.4143(12) 0.6853(9) 0.101(10) Uani 1 1 d G U . . .
H210 H 0.2795 0.4028 0.6651 0.121 Uiso 1 1 calc R U . . .
C211 C 0.316(2) 0.4939(18) 0.6084(17) 0.165(16) Uani 1 1 d G U . . .
C212 C 0.363(3) 0.4853(18) 0.6190(13) 0.169(16) Uani 1 1 d G U . . .
H212 H 0.3713 0.4816 0.6439 0.203 Uiso 1 1 calc R U . . .
C213 C 0.3975(17) 0.4822(18) 0.593(2) 0.173(16) Uani 1 1 d G U . . .
H213 H 0.4288 0.4765 0.5997 0.208 Uiso 1 1 calc R U . . .
C214 C 0.385(2) 0.4877(18) 0.5553(17) 0.172(16) Uani 1 1 d G U . . .
H214 H 0.4082 0.4857 0.5376 0.207 Uiso 1 1 calc R U . . .
C215 C 0.338(3) 0.4963(18) 0.5447(13) 0.174(16) Uani 1 1 d G U . . .
H215 H 0.3300 0.5000 0.5198 0.208 Uiso 1 1 calc R U . . .
C216 C 0.3038(17) 0.4994(18) 0.571(2) 0.169(16) Uani 1 1 d G U . . .
H216 H 0.2725 0.5052 0.5640 0.203 Uiso 1 1 calc R U . . .
C217 C 0.2110(11) 0.4701(9) 0.7567(7) 0.062(10) Uani 1 1 d G U . . .
C218 C 0.2242(11) 0.4281(10) 0.7599(8) 0.11(2) Uani 1 1 d G U . . .
H218 H 0.2459 0.4199 0.7784 0.135 Uiso 1 1 calc R U . . .
C219 C 0.2050(12) 0.3985(7) 0.7355(9) 0.105(18) Uani 1 1 d G U . . .
H219 H 0.2138 0.3704 0.7376 0.126 Uiso 1 1 calc R U . . .
C220 C 0.1726(10) 0.4109(8) 0.7078(7) 0.053(8) Uani 1 1 d G U . . .
H220 H 0.1597 0.3910 0.6915 0.064 Uiso 1 1 calc R U . . .
C221 C 0.1594(9) 0.4528(9) 0.7046(7) 0.069(11) Uani 1 1 d G U . . .
H221 H 0.1377 0.4611 0.6861 0.083 Uiso 1 1 calc R U . . .
C222 C 0.1786(11) 0.4824(7) 0.7290(8) 0.098(16) Uani 1 1 d G U . . .
H222 H 0.1698 0.5105 0.7269 0.117 Uiso 1 1 calc R U . . .
C223 C 0.2824(8) 0.5009(9) 0.8200(7) 0.069(11) Uani 1 1 d G U . . .
C224 C 0.3211(10) 0.5280(7) 0.8213(7) 0.065(10) Uani 1 1 d G U . . .
H224 H 0.3208 0.5522 0.8068 0.077 Uiso 1 1 calc R U . . .
C225 C 0.3603(8) 0.5190(9) 0.8442(8) 0.065(10) Uani 1 1 d G U . . .
H225 H 0.3862 0.5371 0.8451 0.079 Uiso 1 1 calc R U . . .
C226 C 0.3608(9) 0.4829(10) 0.8658(8) 0.090(15) Uani 1 1 d G U . . .
H226 H 0.3870 0.4768 0.8812 0.108 Uiso 1 1 calc R U . . .
C227 C 0.3221(11) 0.4558(8) 0.8645(8) 0.093(15) Uani 1 1 d G U . . .
H227 H 0.3224 0.4316 0.8790 0.112 Uiso 1 1 calc R U . . .
C228 C 0.2829(9) 0.4648(8) 0.8416(8) 0.065(10) Uani 1 1 d G U . . .
H228 H 0.2570 0.4467 0.8407 0.078 Uiso 1 1 calc R U . . .
C229 C 0.1751(12) 0.5157(11) 0.8235(9) 0.076(12) Uani 1 1 d G U . . .
C230 C 0.1805(11) 0.5055(12) 0.8607(10) 0.103(18) Uani 1 1 d G U . . .
H230 H 0.2107 0.5015 0.8713 0.124 Uiso 1 1 calc R U . . .
C231 C 0.1408(16) 0.5012(13) 0.8822(8) 0.109(19) Uani 1 1 d G U . . .
H231 H 0.1444 0.4943 0.9071 0.131 Uiso 1 1 calc R U . . .
C232 C 0.0956(13) 0.5072(14) 0.8664(12) 0.13(2) Uani 1 1 d G U . . .
H232 H 0.0690 0.5043 0.8808 0.158 Uiso 1 1 calc R U . . .
C233 C 0.0903(11) 0.5175(14) 0.8292(12) 0.12(2) Uani 1 1 d G U . . .
H233 H 0.0601 0.5215 0.8186 0.145 Uiso 1 1 calc R U . . .
C234 C 0.1300(14) 0.5217(12) 0.8077(8) 0.11(2) Uani 1 1 d G U . . .
H234 H 0.1264 0.5286 0.7828 0.135 Uiso 1 1 calc R U . . .
C235 C 0.3082(11) 0.6271(9) 0.8740(8) 0.083(13) Uani 1 1 d G U . . .
C236 C 0.3473(8) 0.6125(11) 0.8947(9) 0.085(14) Uani 1 1 d G U . . .
H236 H 0.3772 0.6238 0.8909 0.102 Uiso 1 1 calc R U . . .
C237 C 0.3416(10) 0.5811(11) 0.9209(9) 0.100(17) Uani 1 1 d G U . . .
H237 H 0.3678 0.5714 0.9347 0.120 Uiso 1 1 calc R U . . .
C238 C 0.2969(12) 0.5643(9) 0.9265(8) 0.099(17) Uani 1 1 d G U . . .
H238 H 0.2931 0.5433 0.9440 0.119 Uiso 1 1 calc R U . . .
C239 C 0.2578(9) 0.5788(9) 0.9058(8) 0.070(11) Uani 1 1 d G U . . .
H239 H 0.2279 0.5676 0.9096 0.085 Uiso 1 1 calc R U . . .
C240 C 0.2634(9) 0.6102(9) 0.8796(8) 0.068(11) Uani 1 1 d G U . . .
H240 H 0.2373 0.6200 0.8658 0.082 Uiso 1 1 calc R U . . .
C241 C 0.2876(11) 0.7188(8) 0.8598(8) 0.074(12) Uani 1 1 d G U . . .
C242 C 0.2954(12) 0.7276(10) 0.8972(8) 0.090(15) Uani 1 1 d G U . . .
H242 H 0.3140 0.7096 0.9118 0.108 Uiso 1 1 calc R U . . .
C243 C 0.2755(13) 0.7632(11) 0.9126(6) 0.101(17) Uani 1 1 d G U . . .
H243 H 0.2808 0.7691 0.9375 0.121 Uiso 1 1 calc R U . . .
C244 C 0.2477(13) 0.7901(9) 0.8906(9) 0.099(17) Uani 1 1 d G U . . .
H244 H 0.2344 0.8139 0.9010 0.119 Uiso 1 1 calc R U . . .
C245 C 0.2399(11) 0.7813(9) 0.8533(8) 0.082(13) Uani 1 1 d G U . . .
H245 H 0.2213 0.7993 0.8387 0.099 Uiso 1 1 calc R U . . .
C246 C 0.2598(10) 0.7457(9) 0.8379(6) 0.061(10) Uani 1 1 d G U . . .
H246 H 0.2545 0.7398 0.8129 0.073 Uiso 1 1 calc R U . . .
C247 C 0.3828(7) 0.6783(9) 0.8402(8) 0.057(9) Uani 1 1 d G U . . .
C248 C 0.4053(10) 0.7034(9) 0.8669(8) 0.093(15) Uani 1 1 d G U . . .
H248 H 0.3875 0.7209 0.8817 0.112 Uiso 1 1 calc R U . . .
C249 C 0.4545(10) 0.7023(9) 0.8714(7) 0.073(12) Uani 1 1 d G U . . .
H249 H 0.4696 0.7191 0.8893 0.087 Uiso 1 1 calc R U . . .
C250 C 0.4811(7) 0.6762(10) 0.8493(8) 0.082(13) Uani 1 1 d G U . . .
H250 H 0.5140 0.6754 0.8524 0.098 Uiso 1 1 calc R U . . .
C251 C 0.4585(9) 0.6511(9) 0.8227(7) 0.064(10) Uani 1 1 d G U . . .
H251 H 0.4763 0.6336 0.8079 0.076 Uiso 1 1 calc R U . . .
C252 C 0.4094(9) 0.6522(8) 0.8181(7) 0.073(12) Uani 1 1 d G U . . .
H252 H 0.3943 0.6354 0.8003 0.088 Uiso 1 1 calc R U . . .
C253 C 0.1451(9) 0.6601(8) 0.8578(5) 0.053(9) Uani 1 1 d G U . . .
C254 C 0.1329(10) 0.6218(7) 0.8733(7) 0.069(11) Uani 1 1 d G U . . .
H254 H 0.1180 0.6013 0.8588 0.083 Uiso 1 1 calc R U . . .
C255 C 0.1430(12) 0.6141(8) 0.9106(8) 0.085(14) Uani 1 1 d G U . . .
H255 H 0.1348 0.5885 0.9209 0.102 Uiso 1 1 calc R U . . .
C256 C 0.1652(12) 0.6448(10) 0.9323(6) 0.102(17) Uani 1 1 d G U . . .
H256 H 0.1719 0.6397 0.9573 0.122 Uiso 1 1 calc R U . . .
C257 C 0.1773(11) 0.6831(9) 0.9168(7) 0.083(13) Uani 1 1 d G U . . .
H257 H 0.1922 0.7037 0.9314 0.099 Uiso 1 1 calc R U . . .
C258 C 0.1673(9) 0.6908(7) 0.8796(7) 0.059(9) Uani 1 1 d G U . . .
H258 H 0.1754 0.7164 0.8692 0.070 Uiso 1 1 calc R U . . .
C259 C 0.0695(11) 0.6414(12) 0.8000(11) 0.098(16) Uani 1 1 d G U . . .
C260 C 0.0654(14) 0.6120(14) 0.7717(10) 0.109(19) Uani 1 1 d G U . . .
H260 H 0.0893 0.6096 0.7547 0.131 Uiso 1 1 calc R U . . .
C261 C 0.0257(18) 0.5861(13) 0.7689(11) 0.15(3) Uani 1 1 d G U . . .
H261 H 0.0231 0.5664 0.7499 0.181 Uiso 1 1 calc R U . . .
C262 C -0.0099(14) 0.5897(13) 0.7943(14) 0.14(3) Uani 1 1 d G U . . .
H262 H -0.0365 0.5723 0.7924 0.164 Uiso 1 1 calc R U . . .
C263 C -0.0059(12) 0.6191(14) 0.8227(11) 0.13(2) Uani 1 1 d G U . . .
H263 H -0.0298 0.6215 0.8397 0.162 Uiso 1 1 calc R U . . .
C264 C 0.0338(14) 0.6450(11) 0.8255(9) 0.083(13) Uani 1 1 d G U . . .
H264 H 0.0365 0.6647 0.8445 0.100 Uiso 1 1 calc R U . . .
C265 C 0.1087(11) 0.7287(8) 0.8079(9) 0.069(11) Uani 1 1 d G U . . .
C266 C 0.1206(11) 0.7552(11) 0.7792(8) 0.091(15) Uani 1 1 d G U . . .
H266 H 0.1384 0.7450 0.7599 0.109 Uiso 1 1 calc R U . . .
C267 C 0.1060(14) 0.7969(10) 0.7792(9) 0.093(15) Uani 1 1 d G U . . .
H267 H 0.1140 0.8147 0.7600 0.112 Uiso 1 1 calc R U . . .
C268 C 0.0794(14) 0.8121(8) 0.8080(11) 0.14(3) Uani 1 1 d G U . . .
H268 H 0.0696 0.8400 0.8081 0.164 Uiso 1 1 calc R U . . .
C269 C 0.0675(13) 0.7856(11) 0.8368(9) 0.103(17) Uani 1 1 d G U . . .
H269 H 0.0497 0.7957 0.8561 0.123 Uiso 1 1 calc R U . . .
C270 C 0.0821(12) 0.7439(11) 0.8368(8) 0.089(14) Uani 1 1 d G U . . .
H270 H 0.0741 0.7261 0.8560 0.106 Uiso 1 1 calc R U . . .
C271 C 0.4584(6) 0.7046(6) 0.7227(6) 0.040(7) Uani 1 1 d G U . . .
C272 C 0.4562(6) 0.6612(6) 0.7269(7) 0.051(8) Uani 1 1 d G U . . .
H272 H 0.4271 0.6482 0.7303 0.061 Uiso 1 1 calc R U . . .
C273 C 0.4974(8) 0.6373(5) 0.7261(7) 0.059(9) Uani 1 1 d G U . . .
H273 H 0.4959 0.6083 0.7289 0.071 Uiso 1 1 calc R U . . .
C274 C 0.5409(7) 0.6568(7) 0.7210(7) 0.061(10) Uani 1 1 d G U . . .
H274 H 0.5685 0.6408 0.7204 0.073 Uiso 1 1 calc R U . . .
C275 C 0.5431(6) 0.7001(7) 0.7167(7) 0.062(10) Uani 1 1 d G U . . .
H275 H 0.5722 0.7132 0.7133 0.075 Uiso 1 1 calc R U . . .
C276 C 0.5019(7) 0.7240(5) 0.7176(7) 0.048(8) Uani 1 1 d G U . . .
H276 H 0.5034 0.7531 0.7148 0.058 Uiso 1 1 calc R U . . .
C277 C 0.4006(8) 0.7645(7) 0.7729(5) 0.052(8) Uani 1 1 d G U . . .
C278 C 0.4430(6) 0.7711(8) 0.7928(7) 0.060(10) Uani 1 1 d G U . . .
H278 H 0.4712 0.7602 0.7841 0.072 Uiso 1 1 calc R U . . .
C279 C 0.4432(7) 0.7938(8) 0.8256(6) 0.057(9) Uani 1 1 d G U . . .
H279 H 0.4716 0.7981 0.8389 0.069 Uiso 1 1 calc R U . . .
C280 C 0.4011(9) 0.8099(8) 0.8386(6) 0.076(12) Uani 1 1 d G U . . .
H280 H 0.4012 0.8251 0.8606 0.092 Uiso 1 1 calc R U . . .
C281 C 0.3587(7) 0.8034(8) 0.8187(7) 0.057(9) Uani 1 1 d G U . . .
H281 H 0.3305 0.8142 0.8274 0.069 Uiso 1 1 calc R U . . .
C282 C 0.3584(6) 0.7807(8) 0.7859(6) 0.051(8) Uani 1 1 d G U . . .
H282 H 0.3301 0.7763 0.7726 0.061 Uiso 1 1 calc R U . . .
C283 C 0.4096(10) 0.7816(6) 0.6931(6) 0.064(10) Uani 1 1 d G U . . .
C284 C 0.4234(9) 0.8210(7) 0.7062(5) 0.056(9) Uani 1 1 d G U . . .
H284 H 0.4276 0.8256 0.7315 0.067 Uiso 1 1 calc R U . . .
C285 C 0.4310(10) 0.8536(6) 0.6814(7) 0.061(10) Uani 1 1 d G U . . .
H285 H 0.4402 0.8799 0.6902 0.074 Uiso 1 1 calc R U . . .
C286 C 0.4248(11) 0.8468(7) 0.6436(6) 0.076(12) Uani 1 1 d G U . . .
H286 H 0.4299 0.8685 0.6271 0.091 Uiso 1 1 calc R U . . .
C287 C 0.4110(10) 0.8074(8) 0.6306(5) 0.077(12) Uani 1 1 d G U . . .
H287 H 0.4069 0.8028 0.6053 0.093 Uiso 1 1 calc R U . . .
C288 C 0.4034(9) 0.7748(6) 0.6553(7) 0.052(8) Uani 1 1 d G U . . .
H288 H 0.3942 0.7485 0.6465 0.062 Uiso 1 1 calc R U . . .
Cl1 Cl 0.8952(3) 0.5437(3) 0.7481(3) 0.062(2) Uani 1 1 d . . . . .
Cl2 Cl 0.5989(3) 0.5462(3) 0.7040(4) 0.080(4) Uani 1 1 d . . . . .
Cl3 Cl 0.6834(4) 0.4797(4) 0.5827(3) 0.070(3) Uani 1 1 d . . . . .
Cl4 Cl 0.7384(4) 0.3115(3) 0.7675(3) 0.071(3) Uani 1 1 d . . . . .
Cl5 Cl 0.2340(3) 0.7939(3) 0.7501(4) 0.078(4) Uani 1 1 d . . . . .
Cl6 Cl 0.1931(6) 0.6066(6) 0.5764(4) 0.116(6) Uani 1 1 d . . . . .
Cl7 Cl 0.0982(3) 0.5597(3) 0.6878(3) 0.073(3) Uani 1 1 d . . . . .
Cl8 Cl 0.3960(3) 0.5647(3) 0.7532(3) 0.054(2) Uani 1 1 d . . . . .

loop_
_atom_site_aniso_label
_atom_site_aniso_U_11
_atom_site_aniso_U_22
_atom_site_aniso_U_33
_atom_site_aniso_U_23
_atom_site_aniso_U_13
_atom_site_aniso_U_12
As1 0.0303(18) 0.039(2) 0.093(3) 0.0088(19) 0.0152(18) -0.0017(15)
As2 0.0322(18) 0.046(2) 0.081(3) 0.0112(19) 0.0163(17) 0.0084(16)
As3 0.064(3) 0.0254(18) 0.083(3) 0.0100(18) 0.011(2) -0.0055(17)
As4 0.035(2) 0.106(4) 0.110(4) 0.050(3) 0.026(2) 0.009(2)
As5 0.0255(17) 0.037(2) 0.108(3) 0.007(2) 0.0015(18) 0.0018(15)
As6 0.054(2) 0.047(2) 0.081(3) 0.011(2) 0.005(2) 0.0038(19)
As7 0.042(2) 0.0333(19) 0.093(3) -0.0029(19) 0.0117(19) 0.0007(16)
As8 0.040(2) 0.0362(19) 0.075(3) -0.0005(17) 0.0071(17) -0.0004(16)
As9 0.0241(18) 0.062(3) 0.112(4) -0.008(2) 0.0050(19) 0.0074(18)
As10 0.060(3) 0.045(2) 0.091(3) -0.002(2) 0.011(2) 0.017(2)
As11 0.0347(18) 0.0335(18) 0.075(3) -0.0071(17) 0.0171(17) 0.0008(15)
As12 0.0329(19) 0.037(2) 0.109(4) -0.022(2) 0.022(2) -0.0021(16)
As13 0.042(2) 0.040(2) 0.089(3) -0.0086(19) 0.0212(19) -0.0129(17)
As14 0.0312(18) 0.055(2) 0.076(3) -0.017(2) 0.0096(17) -0.0081(17)
As15 0.0258(18) 0.068(3) 0.095(3) -0.033(2) 0.0174(18) -0.0072(18)
As16 0.0233(16) 0.0303(18) 0.093(3) -0.0097(18) 0.0096(16) -0.0027(14)
Au1 0.0284(6) 0.0285(6) 0.0743(9) 0.0062(6) 0.0101(6) 0.0016(5)
Au2 0.0334(7) 0.0351(7) 0.0834(11) 0.0071(7) 0.0067(6) -0.0020(6)
Au3 0.0408(7) 0.0292(7) 0.0772(10) 0.0074(6) 0.0068(6) -0.0026(6)
Au4 0.0367(7) 0.0304(7) 0.0788(10) 0.0028(6) 0.0091(6) 0.0037(5)
Au5 0.0318(7) 0.0332(7) 0.0789(10) 0.0065(6) 0.0089(6) 0.0064(5)
Au6 0.0354(7) 0.0322(7) 0.0742(10) 0.0048(6) 0.0098(6) -0.0016(5)
Au7 0.0310(7) 0.0379(7) 0.0863(11) 0.0128(7) 0.0172(6) -0.0012(6)
Au8 0.0361(7) 0.0364(7) 0.0773(10) 0.0090(7) 0.0091(6) 0.0033(6)
Au9 0.0341(7) 0.0323(7) 0.0770(10) 0.0078(6) 0.0134(6) 0.0054(5)
Au10 0.0291(6) 0.0328(7) 0.0806(10) 0.0059(6) 0.0129(6) -0.0012(5)
Au11 0.0323(7) 0.0308(7) 0.0773(10) 0.0032(6) 0.0144(6) 0.0014(5)
Au12 0.0262(6) 0.0334(7) 0.0849(10) 0.0079(6) 0.0105(6) 0.0041(5)
Au13 0.0311(7) 0.0295(7) 0.0813(10) 0.0087(6) 0.0125(6) 0.0039(5)
Au14 0.0245(6) 0.0364(7) 0.0724(9) -0.0149(6) 0.0089(6) -0.0038(5)
Au15 0.0372(7) 0.0392(8) 0.0811(11) -0.0073(7) 0.0087(7) 0.0060(6)
Au16 0.0240(6) 0.0384(7) 0.0930(11) -0.0206(7) 0.0110(6) -0.0021(5)
Au17 0.0254(6) 0.0511(9) 0.0874(11) -0.0178(8) 0.0076(6) 0.0011(6)
Au18 0.0345(7) 0.0526(9) 0.0718(10) -0.0145(7) 0.0052(6) 0.0032(6)
Au19 0.0284(6) 0.0331(7) 0.0716(9) -0.0084(6) 0.0113(6) 0.0003(5)
Au20 0.0231(6) 0.0316(7) 0.0803(10) -0.0117(6) 0.0106(6) -0.0034(5)
Au21 0.0245(6) 0.0426(8) 0.0767(10) -0.0174(7) 0.0109(6) -0.0083(5)
Au22 0.0267(6) 0.0335(7) 0.0698(9) -0.0077(6) 0.0094(6) -0.0043(5)
Au23 0.0316(7) 0.0381(7) 0.0711(9) -0.0158(6) 0.0094(6) -0.0041(5)
Au24 0.0298(7) 0.0491(8) 0.0769(10) -0.0175(7) 0.0099(6) -0.0107(6)
Au25 0.0262(6) 0.0463(8) 0.0832(11) -0.0207(7) 0.0133(6) -0.0062(6)
Au26 0.0336(7) 0.0384(7) 0.0729(10) -0.0129(6) 0.0131(6) -0.0104(6)
C1 0.052(12) 0.054(12) 0.059(12) 0.002(9) 0.009(9) -0.005(9)
C2 0.051(12) 0.053(12) 0.061(12) 0.005(9) 0.003(9) 0.002(9)
C3 0.071(14) 0.069(14) 0.075(14) -0.005(9) 0.002(9) -0.006(9)
C4 0.051(11) 0.048(11) 0.059(12) 0.001(9) 0.007(9) -0.001(9)
C5 0.060(13) 0.059(13) 0.070(13) 0.003(9) 0.001(9) 0.000(9)
C6 0.010(8) 0.032(9) 0.047(10) 0.003(8) 0.002(7) 0.005(7)
C7 0.055(12) 0.054(12) 0.056(12) 0.003(9) 0.004(9) 0.002(9)
C8 0.082(16) 0.083(16) 0.087(16) 0.002(10) 0.002(10) -0.004(10)
C9 0.12(2) 0.12(2) 0.12(2) 0.001(10) 0.001(10) 0.000(10)
C10 0.085(16) 0.087(16) 0.090(16) 0.004(10) 0.001(10) 0.004(10)
C11 0.074(14) 0.074(14) 0.075(14) -0.002(9) 0.002(9) -0.001(9)
C12 0.045(11) 0.048(11) 0.056(11) 0.001(9) 0.005(8) -0.005(9)
C13 0.058(12) 0.057(12) 0.067(12) 0.003(9) 0.005(9) 0.003(9)
C14 0.15(3) 0.15(3) 0.15(3) 0.002(10) 0.010(10) 0.004(10)
C15 0.17(3) 0.17(3) 0.16(3) 0.002(10) 0.008(10) 0.002(10)
C16 0.093(18) 0.094(18) 0.099(18) 0.001(10) 0.006(10) 0.003(10)
C17 0.066(13) 0.069(14) 0.073(14) 0.003(9) 0.009(9) 0.004(9)
C18 0.073(14) 0.070(14) 0.072(14) -0.001(9) 0.006(9) 0.001(9)
C19 0.079(15) 0.078(15) 0.080(15) 0.003(9) 0.007(9) 0.000(9)
C20 0.089(17) 0.094(17) 0.089(17) 0.000(10) 0.004(10) 0.009(10)
C21 0.083(16) 0.085(16) 0.084(16) 0.005(10) 0.007(9) 0.009(10)
C22 0.12(2) 0.13(2) 0.13(2) 0.002(10) 0.008(10) 0.003(10)
C23 0.12(2) 0.12(2) 0.12(2) 0.001(10) 0.005(10) 0.003(10)
C24 0.069(14) 0.077(14) 0.073(14) 0.005(9) 0.004(9) 0.009(9)
C25 0.069(14) 0.071(14) 0.068(13) -0.001(9) 0.002(9) 0.003(9)
C26 0.075(14) 0.075(15) 0.077(14) -0.001(9) 0.009(9) -0.007(9)
C27 0.102(19) 0.100(19) 0.101(19) 0.001(10) 0.009(10) -0.002(10)
C28 0.086(16) 0.084(16) 0.090(16) 0.000(10) 0.008(10) -0.003(10)
C29 0.073(14) 0.064(14) 0.075(14) 0.004(9) 0.009(9) 0.000(9)
C30 0.069(14) 0.067(14) 0.075(14) 0.006(9) 0.007(9) -0.002(9)
C31 0.044(11) 0.050(11) 0.052(11) 0.005(9) -0.002(8) -0.001(9)
C32 0.091(17) 0.090(17) 0.085(17) -0.001(10) 0.002(10) 0.002(10)
C33 0.10(2) 0.11(2) 0.11(2) -0.005(10) 0.005(10) -0.002(10)
C34 0.14(3) 0.15(3) 0.14(3) 0.000(10) 0.003(10) -0.002(10)
C35 0.085(16) 0.088(16) 0.087(16) 0.002(10) 0.000(10) 0.002(10)
C36 0.076(15) 0.080(15) 0.082(15) 0.004(9) 0.002(9) -0.001(9)
C37 0.11(2) 0.10(2) 0.11(2) 0.002(10) 0.004(10) -0.002(10)
C38 0.14(3) 0.14(3) 0.14(3) 0.004(10) 0.003(10) -0.002(10)
C39 0.14(3) 0.13(3) 0.14(3) 0.004(10) 0.001(10) 0.003(10)
C40 0.13(3) 0.13(3) 0.14(3) 0.003(10) 0.002(10) 0.001(10)
C41 0.13(2) 0.13(2) 0.13(2) 0.003(10) 0.001(10) -0.001(10)
C42 0.099(19) 0.100(19) 0.103(19) 0.002(10) 0.003(10) -0.002(10)
C43 0.067(13) 0.064(13) 0.072(13) 0.002(9) 0.007(9) -0.002(9)
C44 0.064(13) 0.062(13) 0.072(13) 0.002(9) 0.000(9) -0.002(9)
C45 0.12(2) 0.12(2) 0.12(2) 0.001(10) -0.001(10) 0.001(10)
C46 0.14(3) 0.14(3) 0.14(3) 0.000(10) 0.002(10) -0.002(10)
C47 0.068(14) 0.067(14) 0.074(14) 0.003(9) 0.000(9) 0.002(9)
C48 0.056(12) 0.051(12) 0.065(12) -0.002(9) 0.003(9) -0.006(9)
C49 0.22(2) 0.22(2) 0.22(2) 0.001(10) 0.008(9) 0.001(10)
C50 0.22(2) 0.22(2) 0.22(2) -0.001(10) 0.010(9) -0.001(10)
C51 0.22(2) 0.22(2) 0.22(2) 0.002(10) 0.008(8) 0.000(10)
C52 0.22(2) 0.22(2) 0.22(2) 0.000(10) 0.008(9) -0.001(10)
C53 0.22(2) 0.22(2) 0.22(2) -0.002(10) 0.008(9) 0.000(10)
C54 0.22(2) 0.22(2) 0.22(2) -0.001(10) 0.008(8) -0.001(10)
C55 0.079(11) 0.068(13) 0.078(11) -0.002(9) 0.007(8) 0.000(9)
C56 0.089(12) 0.086(14) 0.086(12) 0.002(10) 0.010(8) -0.001(10)
C57 0.092(12) 0.091(14) 0.087(12) 0.001(10) 0.007(9) -0.002(10)
C58 0.102(13) 0.109(15) 0.104(13) -0.001(10) 0.003(9) -0.004(10)
C59 0.098(13) 0.109(15) 0.101(13) 0.000(10) 0.001(8) -0.001(10)
C60 0.089(12) 0.095(14) 0.096(12) 0.003(10) 0.002(9) -0.001(10)
C61 0.23(3) 0.23(3) 0.23(3) -0.001(9) 0.009(9) 0.000(9)
C62 0.23(3) 0.23(3) 0.23(2) 0.000(9) 0.005(10) 0.001(9)
C63 0.23(3) 0.23(3) 0.23(2) -0.001(9) 0.007(9) -0.003(10)
C64 0.24(3) 0.24(3) 0.24(3) -0.002(9) 0.009(9) -0.005(9)
C65 0.24(3) 0.24(3) 0.24(2) -0.001(9) 0.010(10) -0.004(9)
C66 0.23(3) 0.23(3) 0.23(2) 0.002(9) 0.008(9) -0.001(10)
C67 0.123(15) 0.126(16) 0.124(16) 0.004(9) 0.004(9) -0.001(10)
C68 0.124(16) 0.128(16) 0.125(16) 0.000(10) 0.005(9) 0.000(9)
C69 0.119(15) 0.118(16) 0.119(16) 0.006(9) 0.005(9) 0.000(9)
C70 0.128(16) 0.131(16) 0.131(16) 0.001(9) 0.007(9) 0.003(10)
C71 0.137(16) 0.138(16) 0.136(16) -0.004(10) 0.002(9) 0.003(9)
C72 0.124(16) 0.125(16) 0.124(16) 0.000(9) 0.006(9) 0.001(9)
C73 0.070(14) 0.072(14) 0.075(14) 0.006(9) 0.000(9) 0.002(9)
C74 0.080(16) 0.082(16) 0.089(16) 0.000(10) 0.004(9) -0.005(10)
C75 0.13(3) 0.13(3) 0.14(3) 0.000(10) 0.004(10) -0.003(10)
C76 0.12(2) 0.12(2) 0.12(2) -0.001(10) 0.003(10) -0.005(10)
C77 0.11(2) 0.11(2) 0.12(2) 0.003(10) 0.004(10) 0.001(10)
C78 0.068(14) 0.071(14) 0.079(14) 0.004(9) 0.002(9) -0.001(9)
C79 0.037(10) 0.041(10) 0.050(10) 0.001(8) 0.004(8) 0.002(8)
C80 0.075(15) 0.076(15) 0.081(15) 0.002(9) 0.007(9) 0.002(9)
C81 0.088(17) 0.090(17) 0.091(17) 0.000(10) 0.011(10) -0.001(10)
C82 0.070(14) 0.076(15) 0.078(14) 0.001(9) 0.006(9) 0.006(9)
C83 0.061(13) 0.061(13) 0.065(13) -0.001(9) 0.002(9) 0.006(9)
C84 0.076(15) 0.075(15) 0.080(15) -0.002(9) 0.001(9) 0.003(9)
C85 0.040(10) 0.039(10) 0.054(11) -0.002(8) 0.003(8) -0.006(8)
C86 0.061(13) 0.064(13) 0.070(13) 0.002(9) 0.000(9) 0.002(9)
C87 0.061(13) 0.065(13) 0.069(13) 0.002(9) -0.003(9) 0.006(9)
C88 0.052(12) 0.055(12) 0.060(12) 0.003(9) 0.001(9) 0.004(9)
C89 0.058(12) 0.058(12) 0.062(12) 0.006(9) 0.004(9) 0.003(9)
C90 0.057(12) 0.061(13) 0.069(13) 0.000(9) 0.003(9) -0.003(9)
C91 0.086(16) 0.084(16) 0.084(16) -0.002(10) 0.002(10) 0.005(10)
C92 0.10(2) 0.11(2) 0.11(2) -0.004(10) 0.002(10) 0.003(10)
C93 0.13(2) 0.13(2) 0.13(2) -0.001(10) 0.002(10) 0.001(10)
C94 0.092(17) 0.091(17) 0.092(17) -0.001(10) 0.007(10) 0.003(10)
C95 0.10(2) 0.11(2) 0.11(2) -0.004(10) 0.005(10) 0.003(10)
C96 0.092(17) 0.092(18) 0.095(17) -0.005(10) 0.005(10) 0.002(10)
C97 0.078(14) 0.070(14) 0.074(14) 0.001(9) 0.000(9) -0.001(9)
C98 0.084(16) 0.080(16) 0.085(16) 0.001(10) 0.007(10) 0.002(10)
C99 0.103(19) 0.099(19) 0.098(19) 0.004(10) 0.004(10) -0.003(10)
C100 0.12(2) 0.11(2) 0.11(2) 0.003(10) 0.007(10) 0.000(10)
C101 0.12(2) 0.12(2) 0.12(2) 0.002(10) 0.004(10) 0.000(10)
C102 0.077(15) 0.076(15) 0.078(15) 0.003(9) 0.002(9) -0.002(9)
C103 0.058(12) 0.060(12) 0.061(12) 0.003(9) 0.002(9) 0.009(9)
C104 0.080(16) 0.083(16) 0.085(16) 0.002(10) 0.002(9) 0.002(10)
C105 0.10(2) 0.10(2) 0.106(19) 0.001(10) -0.001(10) 0.002(10)
C106 0.11(2) 0.11(2) 0.11(2) 0.002(10) 0.002(10) -0.001(10)
C107 0.095(18) 0.096(18) 0.098(18) 0.000(10) 0.002(10) -0.001(10)
C108 0.093(18) 0.096(18) 0.099(18) 0.001(10) 0.005(10) 0.000(10)
C109 0.064(13) 0.056(13) 0.067(13) 0.001(9) 0.002(9) -0.002(9)
C110 0.089(17) 0.088(17) 0.090(17) 0.000(10) 0.007(10) -0.002(10)
C111 0.102(18) 0.094(18) 0.097(18) -0.001(10) 0.007(10) -0.002(10)
C112 0.12(2) 0.12(2) 0.12(2) -0.001(10) 0.008(10) 0.002(10)
C113 0.098(19) 0.100(19) 0.104(19) 0.004(10) 0.004(10) 0.002(10)
C114 0.072(14) 0.076(15) 0.077(14) 0.001(9) 0.005(9) 0.003(9)
C115 0.069(13) 0.061(13) 0.071(13) -0.002(9) 0.002(9) 0.001(9)
C116 0.082(16) 0.088(16) 0.087(16) -0.006(10) 0.002(10) -0.001(10)
C117 0.087(17) 0.090(17) 0.092(17) -0.002(10) 0.002(10) -0.002(10)
C118 0.072(14) 0.073(15) 0.080(14) -0.003(9) 0.002(9) 0.001(9)
C119 0.051(11) 0.048(11) 0.062(12) -0.001(9) 0.006(9) 0.004(9)
C120 0.074(14) 0.066(14) 0.076(14) -0.004(9) 0.004(9) 0.003(9)
C121 0.073(14) 0.075(14) 0.074(14) 0.001(9) 0.010(9) 0.000(9)
C122 0.064(13) 0.065(13) 0.068(13) 0.001(9) 0.003(9) 0.001(9)
C123 0.13(2) 0.13(2) 0.13(2) 0.000(10) 0.007(10) 0.004(10)
C124 0.15(3) 0.15(3) 0.15(3) 0.002(10) 0.008(10) 0.000(10)
C125 0.086(16) 0.086(16) 0.088(16) 0.003(10) 0.004(10) 0.000(10)
C126 0.066(14) 0.070(14) 0.076(14) 0.004(9) 0.010(9) 0.000(9)
C127 0.058(12) 0.051(12) 0.062(12) -0.001(9) 0.005(9) 0.002(9)
C128 0.050(11) 0.049(11) 0.056(11) 0.005(9) 0.011(9) 0.003(9)
C129 0.049(11) 0.056(12) 0.057(12) 0.003(9) 0.002(9) 0.001(9)
C130 0.055(12) 0.057(12) 0.060(12) -0.001(9) 0.003(9) 0.000(9)
C131 0.052(11) 0.048(11) 0.058(11) 0.004(9) 0.004(9) -0.009(9)
C132 0.060(13) 0.062(13) 0.065(13) 0.002(9) 0.004(9) -0.002(9)
C133 0.096(14) 0.089(13) 0.096(13) 0.003(9) 0.004(9) 0.002(9)
C134 0.105(15) 0.105(13) 0.099(13) 0.004(9) 0.008(9) 0.000(9)
C135 0.097(14) 0.096(13) 0.095(13) 0.000(9) 0.008(9) -0.003(9)
C136 0.111(15) 0.107(13) 0.107(14) -0.001(9) 0.011(9) 0.005(10)
C137 0.098(14) 0.092(13) 0.097(13) -0.004(9) 0.007(9) 0.005(9)
C138 0.051(11) 0.061(11) 0.068(11) -0.002(8) -0.008(8) -0.004(9)
C139 0.049(11) 0.055(12) 0.060(12) 0.001(9) 0.000(9) 0.002(9)
C140 0.102(19) 0.100(19) 0.099(19) -0.002(10) 0.000(10) 0.004(10)
C141 0.11(2) 0.10(2) 0.11(2) -0.002(10) 0.000(10) 0.000(10)
C142 0.074(14) 0.070(14) 0.081(14) 0.007(9) 0.001(9) 0.005(9)
C143 0.066(13) 0.067(13) 0.067(13) 0.002(9) 0.001(9) -0.012(9)
C144 0.046(11) 0.043(11) 0.055(11) 0.001(8) 0.002(8) -0.012(8)
C145 0.080(13) 0.081(12) 0.085(13) -0.008(9) 0.000(9) 0.004(9)
C146 0.109(14) 0.102(13) 0.111(14) -0.005(9) 0.011(9) -0.008(9)
C147 0.117(15) 0.113(14) 0.117(15) -0.005(9) 0.012(10) -0.008(9)
C148 0.099(14) 0.101(13) 0.106(14) -0.002(9) 0.008(9) -0.007(9)
C149 0.091(13) 0.091(13) 0.092(13) 0.003(9) 0.008(9) 0.003(9)
C150 0.085(13) 0.083(12) 0.085(13) -0.002(9) 0.004(9) 0.004(9)
C151 0.060(13) 0.068(13) 0.072(13) -0.001(9) 0.003(9) 0.002(9)
C152 0.11(2) 0.11(2) 0.11(2) -0.006(10) 0.004(10) 0.003(10)
C153 0.092(18) 0.094(18) 0.100(18) 0.002(10) 0.004(10) -0.001(10)
C154 0.11(2) 0.10(2) 0.11(2) -0.002(10) 0.006(10) -0.002(10)
C155 0.087(17) 0.089(17) 0.093(17) 0.001(10) 0.007(10) 0.004(10)
C156 0.102(19) 0.10(2) 0.106(19) 0.003(10) 0.004(10) 0.002(10)
C157 0.075(15) 0.078(15) 0.078(15) -0.001(9) 0.004(9) -0.001(9)
C158 0.13(2) 0.13(2) 0.13(2) -0.003(10) 0.001(10) 0.000(10)
C159 0.15(3) 0.15(3) 0.15(3) 0.001(10) 0.000(10) -0.001(10)
C160 0.13(2) 0.13(2) 0.13(2) 0.000(10) 0.003(10) -0.001(10)
C161 0.11(2) 0.11(2) 0.11(2) -0.003(10) 0.004(10) -0.001(10)
C162 0.072(14) 0.077(15) 0.076(14) -0.006(9) 0.002(9) -0.006(9)
C163 0.065(13) 0.065(13) 0.072(13) 0.000(9) 0.001(9) -0.001(9)
C164 0.099(18) 0.096(18) 0.097(18) 0.002(10) 0.004(10) 0.000(10)
C165 0.098(18) 0.099(18) 0.097(18) -0.003(10) 0.004(10) -0.001(10)
C166 0.087(17) 0.095(17) 0.091(17) 0.001(10) 0.003(10) -0.003(10)
C167 0.11(2) 0.11(2) 0.11(2) 0.001(10) 0.003(10) 0.001(10)
C168 0.088(17) 0.086(17) 0.089(16) 0.001(10) 0.002(10) -0.003(10)
C169 0.092(14) 0.095(13) 0.097(14) 0.004(9) -0.002(9) 0.010(9)
C170 0.118(15) 0.112(14) 0.116(15) -0.002(9) 0.003(9) 0.005(9)
C171 0.125(16) 0.120(15) 0.118(15) -0.004(9) 0.004(10) 0.004(9)
C172 0.136(16) 0.135(15) 0.131(16) -0.002(9) 0.010(10) 0.000(10)
C173 0.120(16) 0.119(15) 0.118(15) 0.006(9) 0.011(9) 0.005(10)
C174 0.113(15) 0.115(14) 0.113(15) 0.007(9) 0.005(10) 0.003(9)
C175 0.058(13) 0.062(13) 0.069(13) -0.006(9) 0.006(9) 0.005(9)
C176 0.051(12) 0.056(12) 0.065(12) 0.000(9) 0.004(9) 0.010(9)
C177 0.061(13) 0.068(13) 0.070(13) 0.001(9) -0.003(9) 0.008(9)
C178 0.084(16) 0.085(16) 0.089(16) 0.000(10) 0.006(10) -0.001(10)
C179 0.095(18) 0.095(18) 0.101(18) -0.001(10) 0.004(10) -0.003(10)
C180 0.059(12) 0.057(12) 0.067(13) 0.004(9) 0.003(9) 0.003(9)
C181 0.041(11) 0.047(11) 0.053(11) -0.006(9) 0.004(8) -0.004(8)
C182 0.059(12) 0.063(12) 0.057(12) -0.003(9) 0.002(9) 0.003(9)
C183 0.079(15) 0.078(15) 0.081(15) 0.000(9) 0.003(9) 0.001(9)
C184 0.078(15) 0.079(15) 0.082(15) -0.006(9) 0.002(9) 0.004(9)
C185 0.078(15) 0.082(16) 0.085(15) -0.002(10) 0.006(9) 0.007(10)
C186 0.069(14) 0.071(14) 0.073(14) -0.003(9) 0.008(9) 0.003(9)
C187 0.061(13) 0.059(13) 0.066(13) -0.002(9) 0.007(9) 0.003(9)
C188 0.065(13) 0.061(13) 0.066(13) -0.002(9) 0.008(9) -0.009(9)
C189 0.088(17) 0.087(17) 0.090(17) -0.001(10) 0.007(10) -0.001(10)
C190 0.11(2) 0.11(2) 0.11(2) -0.002(10) 0.010(10) -0.003(10)
C191 0.096(18) 0.090(18) 0.095(17) 0.001(10) 0.007(10) 0.000(10)
C192 0.076(14) 0.070(14) 0.079(14) 0.000(9) 0.008(9) -0.003(9)
C193 0.063(13) 0.067(13) 0.067(13) -0.001(9) 0.001(9) 0.000(9)
C194 0.087(16) 0.084(16) 0.083(16) -0.006(10) 0.005(10) 0.003(10)
C195 0.13(2) 0.13(2) 0.13(2) -0.002(10) 0.004(10) 0.001(10)
C196 0.099(18) 0.099(18) 0.097(18) -0.001(10) 0.003(10) 0.001(10)
C197 0.081(15) 0.081(15) 0.079(15) -0.001(9) 0.003(9) 0.005(10)
C198 0.068(13) 0.064(13) 0.063(13) 0.003(9) 0.009(9) 0.001(9)
C199 0.137(16) 0.135(17) 0.136(18) 0.000(10) 0.009(10) -0.001(9)
C200 0.137(17) 0.139(17) 0.136(18) 0.001(10) 0.004(10) -0.002(9)
C201 0.148(17) 0.152(17) 0.153(18) -0.001(10) 0.001(10) -0.004(9)
C202 0.148(17) 0.149(17) 0.151(18) -0.002(10) 0.000(10) -0.005(9)
C203 0.156(17) 0.155(18) 0.158(19) -0.004(10) -0.001(10) -0.003(9)
C204 0.143(16) 0.141(17) 0.144(18) -0.002(10) 0.004(10) 0.000(9)
C205 0.089(13) 0.097(11) 0.101(12) -0.001(9) 0.005(9) -0.010(9)
C206 0.106(14) 0.101(11) 0.102(13) -0.001(8) -0.001(9) -0.005(9)
C207 0.101(14) 0.099(11) 0.105(12) -0.001(8) 0.002(9) 0.002(9)
C208 0.095(13) 0.099(11) 0.105(12) 0.001(9) 0.004(9) -0.010(9)
C209 0.113(14) 0.107(11) 0.111(13) -0.004(8) -0.006(9) 0.003(9)
C210 0.099(14) 0.098(11) 0.105(12) -0.002(8) 0.004(9) -0.005(9)
C211 0.167(17) 0.160(19) 0.169(17) -0.001(10) 0.006(9) -0.001(10)
C212 0.168(17) 0.17(2) 0.172(17) -0.004(10) 0.007(8) -0.001(10)
C213 0.171(17) 0.17(2) 0.175(17) -0.001(10) 0.011(8) -0.001(10)
C214 0.172(17) 0.17(2) 0.174(17) -0.001(10) 0.009(9) -0.001(10)
C215 0.174(18) 0.17(2) 0.174(17) -0.001(10) 0.011(8) 0.001(10)
C216 0.171(17) 0.17(2) 0.169(17) 0.000(10) 0.009(8) -0.002(10)
C217 0.064(13) 0.058(13) 0.063(13) 0.000(9) 0.000(9) -0.001(9)
C218 0.11(2) 0.11(2) 0.11(2) -0.001(10) 0.006(10) -0.003(10)
C219 0.11(2) 0.10(2) 0.11(2) 0.001(10) 0.003(10) -0.002(10)
C220 0.054(11) 0.047(11) 0.059(12) 0.000(9) 0.000(9) -0.020(9)
C221 0.066(13) 0.069(14) 0.072(14) -0.003(9) 0.006(9) -0.002(9)
C222 0.094(18) 0.102(18) 0.097(18) -0.003(10) -0.002(10) -0.003(10)
C223 0.065(13) 0.072(14) 0.071(13) -0.004(9) 0.004(9) -0.003(9)
C224 0.061(13) 0.066(13) 0.066(13) 0.000(9) 0.003(9) -0.006(9)
C225 0.061(13) 0.066(13) 0.069(13) 0.003(9) 0.001(9) -0.009(9)
C226 0.088(17) 0.091(17) 0.092(17) -0.001(10) 0.006(10) 0.001(10)
C227 0.092(17) 0.095(18) 0.092(17) -0.003(10) 0.005(10) 0.001(10)
C228 0.062(13) 0.064(13) 0.069(13) -0.003(9) 0.005(9) -0.006(9)
C229 0.078(15) 0.073(15) 0.077(14) 0.000(9) 0.008(9) -0.004(9)
C230 0.106(19) 0.103(19) 0.102(19) -0.002(10) 0.010(10) 0.000(10)
C231 0.11(2) 0.11(2) 0.11(2) 0.001(10) 0.007(10) -0.001(10)
C232 0.13(3) 0.13(3) 0.14(3) -0.002(10) 0.007(10) -0.004(10)
C233 0.12(2) 0.12(2) 0.12(2) -0.002(10) 0.007(10) -0.003(10)
C234 0.11(2) 0.11(2) 0.11(2) -0.002(10) 0.004(10) -0.002(10)
C235 0.082(16) 0.085(16) 0.082(16) -0.001(10) 0.005(9) -0.004(10)
C236 0.083(16) 0.085(16) 0.087(16) 0.002(10) 0.004(10) -0.007(10)
C237 0.098(19) 0.102(19) 0.099(19) 0.004(10) 0.004(10) 0.000(10)
C238 0.099(19) 0.100(19) 0.099(18) 0.000(10) 0.005(10) -0.002(10)
C239 0.064(14) 0.072(14) 0.075(14) 0.000(9) 0.003(9) -0.001(9)
C240 0.063(13) 0.067(13) 0.073(13) 0.000(9) 0.005(9) -0.007(9)
C241 0.071(14) 0.078(14) 0.074(14) -0.004(9) 0.003(9) -0.005(9)
C242 0.091(17) 0.090(17) 0.090(17) -0.006(10) 0.002(10) 0.002(10)
C243 0.099(19) 0.101(19) 0.101(19) -0.008(10) 0.003(10) 0.000(10)
C244 0.099(19) 0.097(19) 0.102(19) -0.005(10) 0.008(10) 0.004(10)
C245 0.082(16) 0.081(16) 0.085(16) -0.002(10) 0.009(9) 0.002(10)
C246 0.062(12) 0.054(12) 0.065(12) -0.007(9) 0.004(9) -0.001(9)
C247 0.054(12) 0.059(12) 0.058(12) -0.003(9) 0.002(9) 0.002(9)
C248 0.093(17) 0.094(18) 0.093(17) -0.001(10) 0.005(10) 0.001(10)
C249 0.071(14) 0.072(14) 0.075(14) -0.002(9) 0.002(9) -0.003(9)
C250 0.079(15) 0.083(16) 0.084(15) -0.001(10) 0.004(9) -0.002(10)
C251 0.059(13) 0.064(13) 0.068(13) -0.002(9) 0.003(9) -0.001(9)
C252 0.068(14) 0.074(14) 0.076(14) -0.001(9) 0.004(9) -0.002(9)
C253 0.048(11) 0.054(12) 0.056(11) 0.000(9) 0.005(9) -0.003(9)
C254 0.067(13) 0.068(14) 0.071(14) -0.002(9) 0.002(9) -0.005(9)
C255 0.082(16) 0.087(16) 0.087(16) -0.001(10) 0.006(10) 0.002(10)
C256 0.104(19) 0.101(19) 0.100(19) 0.000(10) 0.004(10) 0.000(10)
C257 0.081(16) 0.083(16) 0.084(16) 0.000(10) 0.004(9) -0.003(10)
C258 0.056(12) 0.060(12) 0.061(12) -0.007(9) 0.004(9) -0.002(9)
C259 0.095(18) 0.100(18) 0.100(18) -0.005(10) 0.008(10) 0.002(10)
C260 0.11(2) 0.11(2) 0.11(2) -0.005(10) 0.004(10) -0.004(10)
C261 0.15(3) 0.15(3) 0.15(3) -0.003(10) 0.006(10) -0.004(10)
C262 0.14(3) 0.14(3) 0.14(3) -0.004(10) 0.006(10) -0.006(10)
C263 0.13(3) 0.14(3) 0.14(3) 0.000(10) 0.006(10) -0.005(10)
C264 0.076(16) 0.086(16) 0.087(16) -0.003(10) 0.005(9) -0.007(10)
C265 0.066(13) 0.068(14) 0.072(14) -0.007(9) 0.002(9) 0.001(9)
C266 0.089(17) 0.089(17) 0.094(17) -0.003(10) 0.004(10) -0.001(10)
C267 0.092(17) 0.091(18) 0.097(17) -0.001(10) 0.005(10) 0.005(10)
C268 0.14(3) 0.14(3) 0.14(3) -0.003(10) 0.004(10) 0.000(10)
C269 0.101(19) 0.101(19) 0.106(19) -0.001(10) 0.004(10) 0.003(10)
C270 0.085(17) 0.090(17) 0.091(17) -0.002(10) 0.008(10) 0.007(10)
C271 0.035(10) 0.037(10) 0.047(10) -0.005(8) 0.001(8) 0.003(8)
C272 0.053(11) 0.047(11) 0.054(11) -0.002(9) 0.005(9) 0.001(9)
C273 0.058(12) 0.056(12) 0.062(12) 0.002(9) 0.001(9) -0.001(9)
C274 0.057(12) 0.059(12) 0.066(13) -0.002(9) 0.003(9) 0.005(9)
C275 0.059(13) 0.059(13) 0.069(13) -0.004(9) 0.004(9) 0.004(9)
C276 0.041(11) 0.045(11) 0.057(11) -0.004(9) 0.007(8) -0.004(8)
C277 0.053(11) 0.048(11) 0.055(11) -0.002(9) 0.006(9) -0.003(9)
C278 0.058(12) 0.058(12) 0.064(12) -0.003(9) 0.004(9) -0.002(9)
C279 0.051(12) 0.058(12) 0.062(12) -0.005(9) 0.000(9) -0.001(9)
C280 0.079(15) 0.073(15) 0.077(15) -0.005(9) 0.005(9) -0.001(9)
C281 0.057(12) 0.054(12) 0.061(12) -0.001(9) 0.005(9) -0.001(9)
C282 0.046(11) 0.050(11) 0.058(11) -0.002(9) 0.006(9) 0.004(9)
C283 0.062(13) 0.059(13) 0.069(13) -0.004(9) 0.004(9) 0.004(9)
C284 0.052(12) 0.049(12) 0.066(12) -0.003(9) 0.002(9) -0.007(9)
C285 0.063(13) 0.056(12) 0.065(13) 0.003(9) 0.002(9) -0.002(9)
C286 0.074(15) 0.072(15) 0.082(15) 0.001(9) 0.001(9) 0.001(9)
C287 0.076(15) 0.077(15) 0.079(15) 0.000(9) 0.005(9) -0.002(9)
C288 0.052(11) 0.046(11) 0.058(11) -0.005(9) 0.007(9) -0.006(9)
Cl1 0.044(5) 0.043(5) 0.099(7) 0.000(4) -0.003(4) -0.014(4)
Cl2 0.036(5) 0.054(6) 0.151(11) 0.028(6) 0.008(5) 0.015(4)
Cl3 0.064(6) 0.082(7) 0.066(6) 0.001(5) 0.003(5) -0.027(5)
Cl4 0.062(6) 0.042(5) 0.109(8) 0.024(5) 0.018(5) 0.001(4)
Cl5 0.036(4) 0.036(5) 0.163(11) -0.042(6) 0.020(5) -0.003(4)
Cl6 0.103(10) 0.171(16) 0.072(8) -0.043(9) -0.015(7) 0.028(10)
Cl7 0.037(5) 0.069(6) 0.114(9) -0.015(6) 0.010(5) -0.018(4)
Cl8 0.041(4) 0.039(4) 0.083(6) 0.000(4) 0.005(4) 0.000(3)

loop_
_atom_type_symbol
_atom_type_description
_atom_type_scat_dispersion_real
_atom_type_scat_dispersion_imag
_atom_type_scat_source
As As -0.9300 1.0051 'International Tables Vol C Tables 4.2.6.8 and 6.1.1.4'
Au Au -4.4197 7.2980 'International Tables Vol C Tables 4.2.6.8 and 6.1.1.4'
C C 0.0181 0.0091 'International Tables Vol C Tables 4.2.6.8 and 6.1.1.4'
Cl Cl 0.3639 0.7018 'International Tables Vol C Tables 4.2.6.8 and 6.1.1.4'
H H 0.0000 0.0000 'International Tables Vol C Tables 4.2.6.8 and 6.1.1.4'

loop_
_geom_angle_atom_site_label_1
_geom_angle_atom_site_label_2
_geom_angle_atom_site_label_3
_geom_angle
_geom_angle_site_symmetry_1
_geom_angle_site_symmetry_3
_geom_angle_publ_flag
C13 As1 C1 103.4(12) . . ?
C13 As1 C7 99.5(13) . . ?
C1 As1 C7 108.5(11) . . ?
C13 As1 Au10 120.4(10) . . ?
C1 As1 Au10 110.8(6) . . ?
C7 As1 Au10 113.0(8) . . ?
C31 As2 C25 100.1(12) . . ?
C31 As2 C19 101.4(13) . . ?
C25 As2 C19 106.5(14) . . ?
C31 As2 Au9 119.9(9) . . ?
C25 As2 Au9 112.3(9) . . ?
C19 As2 Au9 114.7(10) . . ?
C43 As3 C49 103(3) . . ?
C43 As3 C37 109.3(16) . . ?
C49 As3 C37 100(3) . . ?
C43 As3 Au3 110.7(8) . . ?
C49 As3 Au3 120(2) . . ?
C37 As3 Au3 113.0(14) . . ?
C61 As4 C67 109(3) . . ?
C61 As4 C55 110(3) . . ?
C67 As4 C55 94.3(18) . . ?
C61 As4 Au7 113(4) . . ?
C67 As4 Au7 116.7(14) . . ?
C55 As4 Au7 112.3(10) . . ?
C73 As5 C85 107.7(12) . . ?
C73 As5 C79 103.0(12) . . ?
C85 As5 C79 100.6(11) . . ?
C73 As5 Au12 113.7(10) . . ?
C85 As5 Au12 114.0(7) . . ?
C79 As5 Au12 116.5(8) . . ?
C91 As6 C97 103.4(15) . . ?
C91 As6 C103 103.0(15) . . ?
C97 As6 C103 106.6(14) . . ?
C91 As6 Au8 117.2(11) . . ?
C97 As6 Au8 112.5(10) . . ?
C103 As6 Au8 113.0(9) . . ?
C115 As7 C121 108.0(13) . . ?
C115 As7 C109 105.6(13) . . ?
C121 As7 C109 102.3(13) . . ?
C115 As7 Au4 115.2(9) . . ?
C121 As7 Au4 109.0(9) . . ?
C109 As7 Au4 115.8(9) . . ?
C127 As8 C138 102.4(12) . . ?
C127 As8 C139 105.1(11) . . ?
C138 As8 C139 102.9(13) . . ?
C127 As8 Au11 113.2(8) . . ?
C138 As8 Au11 116.6(10) . . ?
C139 As8 Au11 115.2(8) . . ?
C157 As9 C151 109.8(15) . . ?
C157 As9 C145 102.3(15) . . ?
C151 As9 C145 102.6(15) . . ?
C157 As9 Au17 114.2(11) . . ?
C151 As9 Au17 112.9(10) . . ?
C145 As9 Au17 113.9(11) . . ?
C169 As10 C175 105.8(16) . . ?
C169 As10 C163 102.3(16) . . ?
C175 As10 C163 105.3(13) . . ?
C169 As10 Au15 114.0(13) . . ?
C175 As10 Au15 115.2(8) . . ?
C163 As10 Au15 113.0(10) . . ?
C181 As11 C193 106.6(12) . . ?
C181 As11 C187 102.3(11) . . ?
C193 As11 C187 101.5(12) . . ?
C181 As11 Au19 114.2(7) . . ?
C193 As11 Au19 111.2(9) . . ?
C187 As11 Au19 119.5(9) . . ?
C199 As12 C211 95(3) . . ?
C199 As12 C205 106(2) . . ?
C211 As12 C205 110(2) . . ?
C199 As12 Au23 117.3(19) . . ?
C211 As12 Au23 117.6(17) . . ?
C205 As12 Au23 110.1(12) . . ?
C223 As13 C229 105.9(15) . . ?
C223 As13 C217 109.0(13) . . ?
C229 As13 C217 101.7(15) . . ?
C223 As13 Au26 113.9(8) . . ?
C229 As13 Au26 117.3(11) . . ?
C217 As13 Au26 108.1(10) . . ?
C241 As14 C247 109.3(13) . . ?
C241 As14 C235 104.4(14) . . ?
C247 As14 C235 101.2(13) . . ?
C241 As14 Au21 111.5(9) . . ?
C247 As14 Au21 113.6(9) . . ?
C235 As14 Au21 115.9(10) . . ?
C259 As15 C253 103.3(14) . . ?
C259 As15 C265 102.5(16) . . ?
C253 As15 C265 101.6(13) . . ?
C259 As15 Au25 113.5(12) . . ?
C253 As15 Au25 120.8(8) . . ?
C265 As15 Au25 112.9(10) . . ?
C283 As16 C277 100.8(11) . . ?
C283 As16 C271 102.2(11) . . ?
C277 As16 C271 107.9(10) . . ?
C283 As16 Au20 117.1(8) . . ?
C277 As16 Au20 113.8(7) . . ?
C271 As16 Au20 113.5(6) . . ?
Au2 Au1 Au13 117.68(7) . . ?
Au2 Au1 Au6 116.41(6) . . ?
Au13 Au1 Au6 116.18(7) . . ?
Au2 Au1 Au12 65.08(5) . . ?
Au13 Au1 Au12 62.80(5) . . ?
Au6 Au1 Au12 116.97(7) . . ?
Au2 Au1 Au5 115.09(6) . . ?
Au13 Au1 Au5 116.50(6) . . ?
Au6 Au1 Au5 63.91(5) . . ?
Au12 Au1 Au5 179.01(8) . . ?
Au2 Au1 Au10 176.75(7) . . ?
Au13 Au1 Au10 63.92(5) . . ?
Au6 Au1 Au10 64.01(5) . . ?
Au12 Au1 Au10 117.84(6) . . ?
Au5 Au1 Au10 61.97(5) . . ?
Au2 Au1 Au4 62.96(5) . . ?
Au13 Au1 Au4 117.64(7) . . ?
Au6 Au1 Au4 115.44(6) . . ?
Au12 Au1 Au4 117.68(7) . . ?
Au5 Au1 Au4 61.89(5) . . ?
Au10 Au1 Au4 113.84(6) . . ?
Au2 Au1 Au3 63.49(5) . . ?
Au13 Au1 Au3 177.34(8) . . ?
Au6 Au1 Au3 61.52(5) . . ?
Au12 Au1 Au3 116.66(6) . . ?
Au5 Au1 Au3 64.08(5) . . ?
Au10 Au1 Au3 115.05(7) . . ?
Au4 Au1 Au3 64.99(5) . . ?
Au2 Au1 Au11 118.33(6) . . ?
Au13 Au1 Au11 64.00(5) . . ?
Au6 Au1 Au11 62.10(5) . . ?
Au12 Au1 Au11 64.67(5) . . ?
Au5 Au1 Au11 115.78(7) . . ?
Au10 Au1 Au11 64.85(5) . . ?
Au4 Au1 Au11 177.47(8) . . ?
Au3 Au1 Au11 113.35(7) . . ?
Au2 Au1 Au8 63.26(6) . . ?
Au13 Au1 Au8 64.57(6) . . ?
Au6 Au1 Au8 179.10(7) . . ?
Au12 Au1 Au8 63.74(5) . . ?
Au5 Au1 Au8 115.39(7) . . ?
Au10 Au1 Au8 116.27(6) . . ?
Au4 Au1 Au8 63.66(6) . . ?
Au3 Au1 Au8 117.75(7) . . ?
Au11 Au1 Au8 118.80(6) . . ?
Au2 Au1 Au7 63.16(6) . . ?
Au13 Au1 Au7 115.16(6) . . ?
Au6 Au1 Au7 65.12(6) . . ?
Au12 Au1 Au7 62.32(5) . . ?
Au5 Au1 Au7 118.66(7) . . ?
Au10 Au1 Au7 119.14(7) . . ?
Au4 Au1 Au7 116.72(6) . . ?
Au3 Au1 Au7 62.94(5) . . ?
Au11 Au1 Au7 63.17(5) . . ?
Au8 Au1 Au7 115.14(6) . . ?
Au2 Au1 Au9 114.77(7) . . ?
Au13 Au1 Au9 63.32(5) . . ?
Au6 Au1 Au9 117.97(6) . . ?
Au12 Au1 Au9 114.82(7) . . ?
Au5 Au1 Au9 64.19(5) . . ?
Au10 Au1 Au9 63.04(5) . . ?
Au4 Au1 Au9 62.98(5) . . ?
Au3 Au1 Au9 118.68(6) . . ?
Au11 Au1 Au9 117.29(6) . . ?
Au8 Au1 Au9 61.79(5) . . ?
Au7 Au1 Au9 176.86(7) . . ?
Cl1 Au2 Au1 175.8(3) . . ?
Cl1 Au2 Au4 117.2(3) . . ?
Au1 Au2 Au4 59.00(5) . . ?
Cl1 Au2 Au8 118.0(3) . . ?
Au1 Au2 Au8 58.98(5) . . ?
Au4 Au2 Au8 60.90(5) . . ?
Cl1 Au2 Au3 122.0(3) . . ?
Au1 Au2 Au3 58.81(5) . . ?
Au4 Au2 Au3 62.03(5) . . ?
Au8 Au2 Au3 110.15(6) . . ?
Cl1 Au2 Au7 124.4(3) . . ?
Au1 Au2 Au7 59.79(5) . . ?
Au4 Au2 Au7 110.56(6) . . ?
Au8 Au2 Au7 108.92(6) . . ?
Au3 Au2 Au7 60.32(5) . . ?
Cl1 Au2 Au12 124.1(2) . . ?
Au1 Au2 Au12 57.68(5) . . ?
Au4 Au2 Au12 108.24(6) . . ?
Au8 Au2 Au12 59.90(5) . . ?
Au3 Au2 Au12 106.88(7) . . ?
Au7 Au2 Au12 58.90(5) . . ?
As3 Au3 Au1 175.93(14) . . ?
As3 Au3 Au6 117.31(13) . . ?
Au1 Au3 Au6 58.89(5) . . ?
As3 Au3 Au2 124.61(13) . . ?
Au1 Au3 Au2 57.70(5) . . ?
Au6 Au3 Au2 109.21(6) . . ?
As3 Au3 Au7 118.21(12) . . ?
Au1 Au3 Au7 59.34(5) . . ?
Au6 Au3 Au7 62.92(5) . . ?
Au2 Au3 Au7 60.05(5) . . ?
As3 Au3 Au5 122.39(12) . . ?
Au1 Au3 Au5 57.81(4) . . ?
Au6 Au3 Au5 60.84(5) . . ?
Au2 Au3 Au5 105.40(6) . . ?
Au7 Au3 Au5 110.18(6) . . ?
As3 Au3 Au4 126.47(13) . . ?
Au1 Au3 Au4 57.42(5) . . ?
Au6 Au3 Au4 107.06(6) . . ?
Au2 Au3 Au4 58.58(5) . . ?
Au7 Au3 Au4 107.57(6) . . ?
Au5 Au3 Au4 57.49(5) . . ?
As7 Au4 Au1 175.13(13) . . ?
As7 Au4 Au5 118.77(12) . . ?
Au1 Au4 Au5 58.99(5) . . ?
As7 Au4 Au2 121.02(11) . . ?
Au1 Au4 Au2 58.04(5) . . ?
Au5 Au4 Au2 108.55(7) . . ?
As7 Au4 Au9 124.08(12) . . ?
Au1 Au4 Au9 59.46(5) . . ?
Au5 Au4 Au9 61.99(5) . . ?
Au2 Au4 Au9 107.89(6) . . ?
As7 Au4 Au8 125.97(13) . . ?
Au1 Au4 Au8 58.31(5) . . ?
Au5 Au4 Au8 108.53(6) . . ?
Au2 Au4 Au8 59.83(5) . . ?
Au9 Au4 Au8 58.95(5) . . ?
As7 Au4 Au3 117.59(12) . . ?
Au1 Au4 Au3 57.59(5) . . ?
Au5 Au4 Au3 60.56(5) . . ?
Au2 Au4 Au3 59.38(5) . . ?
Au9 Au4 Au3 109.44(7) . . ?
Au8 Au4 Au3 107.22(6) . . ?
Cl2 Au5 Au1 175.5(4) . . ?
Cl2 Au5 Au4 116.7(4) . . ?
Au1 Au5 Au4 59.12(5) . . ?
Cl2 Au5 Au10 123.1(3) . . ?
Au1 Au5 Au10 59.02(5) . . ?
Au4 Au5 Au10 109.10(6) . . ?
Cl2 Au5 Au6 126.6(4) . . ?
Au1 Au5 Au6 57.86(5) . . ?
Au4 Au5 Au6 108.14(6) . . ?
Au10 Au5 Au6 60.93(5) . . ?
Cl2 Au5 Au3 122.4(3) . . ?
Au1 Au5 Au3 58.11(5) . . ?
Au4 Au5 Au3 61.95(5) . . ?
Au10 Au5 Au3 107.74(6) . . ?
Au6 Au5 Au3 57.70(5) . . ?
Cl2 Au5 Au9 118.0(3) . . ?
Au1 Au5 Au9 58.89(5) . . ?
Au4 Au5 Au9 60.28(5) . . ?
Au10 Au5 Au9 60.29(5) . . ?
Au6 Au5 Au9 108.51(6) . . ?
Au3 Au5 Au9 109.19(6) . . ?
Cl3 Au6 Au1 175.5(3) . . ?
Cl3 Au6 Au3 115.9(3) . . ?
Au1 Au6 Au3 59.59(5) . . ?
Cl3 Au6 Au11 123.9(3) . . ?
Au1 Au6 Au11 59.33(5) . . ?
Au3 Au6 Au11 109.48(7) . . ?
Cl3 Au6 Au5 120.9(3) . . ?
Au1 Au6 Au5 58.23(5) . . ?
Au3 Au6 Au5 61.47(5) . . ?
Au11 Au6 Au5 108.77(7) . . ?
Cl3 Au6 Au10 125.7(2) . . ?
Au1 Au6 Au10 58.19(5) . . ?
Au3 Au6 Au10 108.66(7) . . ?
Au11 Au6 Au10 61.88(5) . . ?
Au5 Au6 Au10 58.29(5) . . ?
Cl3 Au6 Au7 119.4(3) . . ?
Au1 Au6 Au7 58.54(5) . . ?
Au3 Au6 Au7 60.09(5) . . ?
Au11 Au6 Au7 60.06(5) . . ?
Au5 Au6 Au7 108.48(7) . . ?
Au10 Au6 Au7 108.77(6) . . ?
As4 Au7 Au1 175.84(19) . . ?
As4 Au7 Au12 122.29(13) . . ?
Au1 Au7 Au12 57.68(5) . . ?
As4 Au7 Au2 118.95(18) . . ?
Au1 Au7 Au2 57.06(5) . . ?
Au12 Au7 Au2 61.27(5) . . ?
As4 Au7 Au3 119.88(15) . . ?
Au1 Au7 Au3 57.72(5) . . ?
Au12 Au7 Au3 108.20(7) . . ?
Au2 Au7 Au3 59.63(5) . . ?
As4 Au7 Au11 126.37(18) . . ?
Au1 Au7 Au11 57.64(5) . . ?
Au12 Au7 Au11 61.10(5) . . ?
Au2 Au7 Au11 108.24(6) . . ?
Au3 Au7 Au11 104.77(5) . . ?
As4 Au7 Au6 125.98(15) . . ?
Au1 Au7 Au6 56.34(5) . . ?
Au12 Au7 Au6 105.78(6) . . ?
Au2 Au7 Au6 104.27(6) . . ?
Au3 Au7 Au6 57.00(5) . . ?
Au11 Au7 Au6 57.44(5) . . ?
As6 Au8 Au1 177.05(13) . . ?
As6 Au8 Au9 122.44(12) . . ?
Au1 Au8 Au9 59.93(5) . . ?
As6 Au8 Au2 121.32(12) . . ?
Au1 Au8 Au2 57.76(5) . . ?
Au9 Au8 Au2 108.68(6) . . ?
As6 Au8 Au12 119.30(12) . . ?
Au1 Au8 Au12 57.74(5) . . ?
Au9 Au8 Au12 108.37(7) . . ?
Au2 Au8 Au12 61.10(5) . . ?
As6 Au8 Au4 124.34(13) . . ?
Au1 Au8 Au4 58.03(5) . . ?
Au9 Au8 Au4 60.49(5) . . ?
Au2 Au8 Au4 59.26(5) . . ?
Au12 Au8 Au4 107.89(7) . . ?
As6 Au8 Au13 121.85(12) . . ?
Au1 Au8 Au13 57.19(5) . . ?
Au9 Au8 Au13 60.24(5) . . ?
Au2 Au8 Au13 106.89(7) . . ?
Au12 Au8 Au13 58.42(5) . . ?
Au4 Au8 Au13 106.83(6) . . ?
As2 Au9 Au1 176.35(12) . . ?
As2 Au9 Au8 121.95(12) . . ?
Au1 Au9 Au8 58.28(5) . . ?
As2 Au9 Au4 126.01(12) . . ?
Au1 Au9 Au4 57.56(5) . . ?
Au8 Au9 Au4 60.57(5) . . ?
As2 Au9 Au10 120.24(12) . . ?
Au1 Au9 Au10 57.47(5) . . ?
Au8 Au9 Au10 108.49(6) . . ?
Au4 Au9 Au10 104.97(6) . . ?
As2 Au9 Au13 119.57(11) . . ?
Au1 Au9 Au13 57.00(5) . . ?
Au8 Au9 Au13 61.11(5) . . ?
Au4 Au9 Au13 107.56(6) . . ?
Au10 Au9 Au13 59.84(5) . . ?
As2 Au9 Au5 124.98(11) . . ?
Au1 Au9 Au5 56.91(5) . . ?
Au8 Au9 Au5 106.44(6) . . ?
Au4 Au9 Au5 57.73(5) . . ?
Au10 Au9 Au5 57.76(5) . . ?
Au13 Au9 Au5 105.25(6) . . ?
As1 Au10 Au1 178.63(13) . . ?
As1 Au10 Au5 120.35(11) . . ?
Au1 Au10 Au5 59.01(5) . . ?
As1 Au10 Au13 122.12(11) . . ?
Au1 Au10 Au13 57.70(5) . . ?
Au5 Au10 Au13 108.75(7) . . ?
As1 Au10 Au9 119.18(12) . . ?
Au1 Au10 Au9 59.48(5) . . ?
Au5 Au10 Au9 61.96(5) . . ?
Au13 Au10 Au9 60.10(5) . . ?
As1 Au10 Au6 123.16(13) . . ?
Au1 Au10 Au6 57.80(5) . . ?
Au5 Au10 Au6 60.78(5) . . ?
Au13 Au10 Au6 106.07(6) . . ?
Au9 Au10 Au6 109.69(6) . . ?
As1 Au10 Au11 123.50(12) . . ?
Au1 Au10 Au11 57.74(5) . . ?
Au5 Au10 Au11 107.52(6) . . ?
Au13 Au10 Au11 59.58(5) . . ?
Au9 Au10 Au11 108.48(6) . . ?
Au6 Au10 Au11 57.85(5) . . ?
As8 Au11 Au1 174.72(11) . . ?
As8 Au11 Au6 118.87(12) . . ?
Au1 Au11 Au6 58.58(5) . . ?
As8 Au11 Au13 121.62(11) . . ?
Au1 Au11 Au13 57.49(5) . . ?
Au6 Au11 Au13 107.78(6) . . ?
As8 Au11 Au7 124.59(11) . . ?
Au1 Au11 Au7 59.19(5) . . ?
Au6 Au11 Au7 62.50(5) . . ?
Au13 Au11 Au7 106.70(7) . . ?
As8 Au11 Au12 127.34(11) . . ?
Au1 Au11 Au12 57.31(5) . . ?
Au6 Au11 Au12 107.83(6) . . ?
Au13 Au11 Au12 58.28(5) . . ?
Au7 Au11 Au12 58.68(5) . . ?
As8 Au11 Au10 117.39(11) . . ?
Au1 Au11 Au10 57.41(5) . . ?
Au6 Au11 Au10 60.27(5) . . ?
Au13 Au11 Au10 59.29(5) . . ?
Au7 Au11 Au10 109.41(6) . . ?
Au12 Au11 Au10 105.76(6) . . ?
As5 Au12 Au1 175.92(15) . . ?
As5 Au12 Au13 120.22(11) . . ?
Au1 Au12 Au13 58.45(4) . . ?
As5 Au12 Au7 123.27(13) . . ?
Au1 Au12 Au7 60.00(5) . . ?
Au13 Au12 Au7 109.60(6) . . ?
As5 Au12 Au8 117.40(14) . . ?
Au1 Au12 Au8 58.51(5) . . ?
Au13 Au12 Au8 61.30(5) . . ?
Au7 Au12 Au8 108.96(6) . . ?
As5 Au12 Au2 121.44(11) . . ?
Au1 Au12 Au2 57.24(5) . . ?
Au13 Au12 Au2 107.50(6) . . ?
Au7 Au12 Au2 59.83(5) . . ?
Au8 Au12 Au2 59.01(5) . . ?
As5 Au12 Au11 125.28(13) . . ?
Au1 Au12 Au11 58.02(5) . . ?
Au13 Au12 Au11 60.30(5) . . ?
Au7 Au12 Au11 60.22(5) . . ?
Au8 Au12 Au11 108.79(6) . . ?
Au2 Au12 Au11 106.46(6) . . ?
Cl4 Au13 Au1 175.6(3) . . ?
Cl4 Au13 Au12 117.8(3) . . ?
Au1 Au13 Au12 58.75(5) . . ?
Cl4 Au13 Au10 122.8(3) . . ?
Au1 Au13 Au10 58.38(5) . . ?
Au12 Au13 Au10 109.68(6) . . ?
Cl4 Au13 Au9 124.7(3) . . ?
Au1 Au13 Au9 59.68(5) . . ?
Au12 Au13 Au9 108.57(6) . . ?
Au10 Au13 Au9 60.06(5) . . ?
Cl4 Au13 Au11 117.8(3) . . ?
Au1 Au13 Au11 58.50(5) . . ?
Au12 Au13 Au11 61.42(5) . . ?
Au10 Au13 Au11 61.12(5) . . ?
Au9 Au13 Au11 109.68(6) . . ?
Cl4 Au13 Au8 123.3(3) . . ?
Au1 Au13 Au8 58.24(5) . . ?
Au12 Au13 Au8 60.28(5) . . ?
Au10 Au13 Au8 106.71(6) . . ?
Au9 Au13 Au8 58.64(5) . . ?
Au11 Au13 Au8 108.87(6) . . ?
Au22 Au14 Au18 115.70(6) . . ?
Au22 Au14 Au16 117.88(6) . . ?
Au18 Au14 Au16 116.45(7) . . ?
Au22 Au14 Au20 65.47(5) . . ?
Au18 Au14 Au20 116.59(7) . . ?
Au16 Au14 Au20 62.55(5) . . ?
Au22 Au14 Au17 177.51(7) . . ?
Au18 Au14 Au17 63.98(6) . . ?
Au16 Au14 Au17 63.85(5) . . ?
Au20 Au14 Au17 116.98(7) . . ?
Au22 Au14 Au24 115.92(7) . . ?
Au18 Au14 Au24 63.76(6) . . ?
Au16 Au14 Au24 115.85(6) . . ?
Au20 Au14 Au24 178.40(7) . . ?
Au17 Au14 Au24 61.63(5) . . ?
Au22 Au14 Au21 62.55(5) . . ?
Au18 Au14 Au21 178.20(7) . . ?
Au16 Au14 Au21 65.22(6) . . ?
Au20 Au14 Au21 63.33(5) . . ?
Au17 Au14 Au21 117.75(6) . . ?
Au24 Au14 Au21 116.37(7) . . ?
Au22 Au14 Au26 63.42(5) . . ?
Au18 Au14 Au26 114.66(6) . . ?
Au16 Au14 Au26 118.19(7) . . ?
Au20 Au14 Au26 118.66(7) . . ?
Au17 Au14 Au26 114.30(6) . . ?
Au24 Au14 Au26 62.00(6) . . ?
Au21 Au14 Au26 64.40(6) . . ?
Au22 Au14 Au23 63.20(5) . . ?
Au18 Au14 Au23 61.36(6) . . ?
Au16 Au14 Au23 177.48(8) . . ?
Au20 Au14 Au23 116.91(6) . . ?
Au17 Au14 Au23 115.16(6) . . ?
Au24 Au14 Au23 64.67(5) . . ?
Au21 Au14 Au23 116.95(7) . . ?
Au26 Au14 Au23 64.31(5) . . ?
Au22 Au14 Au15 118.86(6) . . ?
Au18 Au14 Au15 62.06(6) . . ?
Au16 Au14 Au15 63.67(6) . . ?
Au20 Au14 Au15 64.82(6) . . ?
Au17 Au14 Au15 63.36(6) . . ?
Au24 Au14 Au15 114.54(7) . . ?
Au21 Au14 Au15 118.93(6) . . ?
Au26 Au14 Au15 176.43(7) . . ?
Au23 Au14 Au15 113.82(7) . . ?
Au22 Au14 Au25 114.82(7) . . ?
Au18 Au14 Au25 118.68(6) . . ?
Au16 Au14 Au25 63.19(5) . . ?
Au20 Au14 Au25 114.49(6) . . ?
Au17 Au14 Au25 64.03(6) . . ?
Au24 Au14 Au25 64.33(5) . . ?
Au21 Au14 Au25 62.48(5) . . ?
Au26 Au14 Au25 63.12(5) . . ?
Au23 Au14 Au25 118.73(6) . . ?
Au15 Au14 Au25 116.72(6) . . ?
Au22 Au14 Au19 63.08(5) . . ?
Au18 Au14 Au19 64.99(5) . . ?
Au16 Au14 Au19 114.48(6) . . ?
Au20 Au14 Au19 61.80(5) . . ?
Au17 Au14 Au19 118.21(7) . . ?
Au24 Au14 Au19 119.40(6) . . ?
Au21 Au14 Au19 113.89(6) . . ?
Au26 Au14 Au19 117.12(6) . . ?
Au23 Au14 Au19 63.71(5) . . ?
Au15 Au14 Au19 63.32(5) . . ?
Au25 Au14 Au19 176.12(7) . . ?
As10 Au15 Au14 175.26(13) . . ?
As10 Au15 Au18 119.31(14) . . ?
Au14 Au15 Au18 58.37(5) . . ?
As10 Au15 Au17 117.25(13) . . ?
Au14 Au15 Au17 58.10(5) . . ?
Au18 Au15 Au17 60.90(5) . . ?
As10 Au15 Au16 121.74(13) . . ?
Au14 Au15 Au16 57.61(5) . . ?
Au18 Au15 Au16 108.20(7) . . ?
Au17 Au15 Au16 60.03(5) . . ?
As10 Au15 Au19 124.71(12) . . ?
Au14 Au15 Au19 58.66(5) . . ?
Au18 Au15 Au19 62.07(5) . . ?
Au17 Au15 Au19 109.70(6) . . ?
Au16 Au15 Au19 105.90(7) . . ?
As10 Au15 Au20 127.06(14) . . ?
Au14 Au15 Au20 57.17(5) . . ?
Au18 Au15 Au20 107.14(6) . . ?
Au17 Au15 Au20 106.37(7) . . ?
Au16 Au15 Au20 58.09(5) . . ?
Au19 Au15 Au20 57.87(5) . . ?
Cl5 Au16 Au14 175.4(2) . . ?
Cl5 Au16 Au20 116.8(2) . . ?
Au14 Au16 Au20 58.86(4) . . ?
Cl5 Au16 Au25 125.2(3) . . ?
Au14 Au16 Au25 59.12(5) . . ?
Au20 Au16 Au25 108.17(6) . . ?
Cl5 Au16 Au15 118.5(4) . . ?
Au14 Au16 Au15 58.72(5) . . ?
Au20 Au16 Au15 61.85(5) . . ?
Au25 Au16 Au15 109.22(6) . . ?
Cl5 Au16 Au17 124.2(3) . . ?
Au14 Au16 Au17 58.41(5) . . ?
Au20 Au16 Au17 109.29(6) . . ?
Au25 Au16 Au17 60.85(6) . . ?
Au15 Au16 Au17 59.94(5) . . ?
Cl5 Au16 Au21 122.2(4) . . ?
Au14 Au16 Au21 57.73(5) . . ?
Au20 Au16 Au21 59.62(5) . . ?
Au25 Au16 Au21 58.76(5) . . ?
Au15 Au16 Au21 108.51(6) . . ?
Au17 Au16 Au21 107.17(6) . . ?
As9 Au17 Au14 179.18(14) . . ?
As9 Au17 Au24 120.00(13) . . ?
Au14 Au17 Au24 59.18(5) . . ?
As9 Au17 Au15 122.09(14) . . ?
Au14 Au17 Au15 58.54(5) . . ?
Au24 Au17 Au15 108.54(6) . . ?
As9 Au17 Au16 122.94(13) . . ?
Au14 Au17 Au16 57.75(5) . . ?
Au24 Au17 Au16 108.68(7) . . ?
Au15 Au17 Au16 60.02(5) . . ?
As9 Au17 Au18 122.07(14) . . ?
Au14 Au17 Au18 57.65(5) . . ?
Au24 Au17 Au18 60.76(5) . . ?
Au15 Au17 Au18 58.46(5) . . ?
Au16 Au17 Au18 106.28(6) . . ?
As9 Au17 Au25 121.44(14) . . ?
Au14 Au17 Au25 58.35(5) . . ?
Au24 Au17 Au25 61.52(6) . . ?
Au15 Au17 Au25 108.05(6) . . ?
Au16 Au17 Au25 59.32(5) . . ?
Au18 Au17 Au25 108.51(7) . . ?
Cl6 Au18 Au14 173.0(5) . . ?
Cl6 Au18 Au23 114.0(5) . . ?
Au14 Au18 Au23 59.86(5) . . ?
Cl6 Au18 Au15 127.4(5) . . ?
Au14 Au18 Au15 59.57(6) . . ?
Au23 Au18 Au15 110.49(7) . . ?
Cl6 Au18 Au24 116.3(5) . . ?
Au14 Au18 Au24 58.48(5) . . ?
Au23 Au18 Au24 62.31(6) . . ?
Au15 Au18 Au24 108.21(7) . . ?
Cl6 Au18 Au17 124.2(4) . . ?
Au14 Au18 Au17 58.37(5) . . ?
Au23 Au18 Au17 109.26(7) . . ?
Au15 Au18 Au17 60.65(5) . . ?
Au24 Au18 Au17 58.17(5) . . ?
Cl6 Au18 Au19 122.9(4) . . ?
Au14 Au18 Au19 58.38(5) . . ?
Au23 Au18 Au19 60.94(5) . . ?
Au15 Au18 Au19 60.28(5) . . ?
Au24 Au18 Au19 109.34(7) . . ?
Au17 Au18 Au19 108.12(6) . . ?
As11 Au19 Au14 176.66(13) . . ?
As11 Au19 Au20 120.09(11) . . ?
Au14 Au19 Au20 58.34(5) . . ?
As11 Au19 Au22 119.20(12) . . ?
Au14 Au19 Au22 57.54(5) . . ?
Au20 Au19 Au22 62.24(5) . . ?
As11 Au19 Au15 124.39(11) . . ?
Au14 Au19 Au15 58.02(5) . . ?
Au20 Au19 Au15 61.74(5) . . ?
Au22 Au19 Au15 109.40(6) . . ?
As11 Au19 Au23 121.84(10) . . ?
Au14 Au19 Au23 57.77(5) . . ?
Au20 Au19 Au23 108.86(6) . . ?
Au22 Au19 Au23 59.35(5) . . ?
Au15 Au19 Au23 104.92(6) . . ?
As11 Au19 Au18 126.33(12) . . ?
Au14 Au19 Au18 56.63(5) . . ?
Au20 Au19 Au18 106.71(5) . . ?
Au22 Au19 Au18 104.47(6) . . ?
Au15 Au19 Au18 57.65(5) . . ?
Au23 Au19 Au18 56.82(5) . . ?
As16 Au20 Au14 176.82(14) . . ?
As16 Au20 Au19 122.22(11) . . ?
Au14 Au20 Au19 59.87(5) . . ?
As16 Au20 Au16 121.04(10) . . ?
Au14 Au20 Au16 58.59(4) . . ?
Au19 Au20 Au16 109.58(6) . . ?
As16 Au20 Au21 118.30(13) . . ?
Au14 Au20 Au21 58.56(5) . . ?
Au19 Au20 Au21 108.44(6) . . ?
Au16 Au20 Au21 62.18(5) . . ?
As16 Au20 Au15 124.90(12) . . ?
Au14 Au20 Au15 58.00(5) . . ?
Au19 Au20 Au15 60.39(5) . . ?
Au16 Au20 Au15 60.05(5) . . ?
Au21 Au20 Au15 109.10(6) . . ?
As16 Au20 Au22 121.30(11) . . ?
Au14 Au20 Au22 57.10(5) . . ?
Au19 Au20 Au22 59.66(5) . . ?
Au16 Au20 Au22 107.57(6) . . ?
Au21 Au20 Au22 58.31(5) . . ?
Au15 Au20 Au22 106.40(6) . . ?
As14 Au21 Au14 176.96(11) . . ?
As14 Au21 Au22 120.04(11) . . ?
Au14 Au21 Au22 58.31(5) . . ?
As14 Au21 Au25 123.71(11) . . ?
Au14 Au21 Au25 59.12(5) . . ?
Au22 Au21 Au25 108.52(6) . . ?
As14 Au21 Au20 118.97(11) . . ?
Au14 Au21 Au20 58.11(5) . . ?
Au22 Au21 Au20 62.14(5) . . ?
Au25 Au21 Au20 107.50(7) . . ?
As14 Au21 Au26 124.13(12) . . ?
Au14 Au21 Au26 57.80(5) . . ?
Au22 Au21 Au26 59.79(4) . . ?
Au25 Au21 Au26 59.82(5) . . ?
Au20 Au21 Au26 108.60(6) . . ?
As14 Au21 Au16 122.74(12) . . ?
Au14 Au21 Au16 57.04(5) . . ?
Au22 Au21 Au16 107.46(7) . . ?
Au25 Au21 Au16 59.37(5) . . ?
Au20 Au21 Au16 58.20(5) . . ?
Au26 Au21 Au16 106.07(6) . . ?
Cl8 Au22 Au14 175.6(2) . . ?
Cl8 Au22 Au21 118.0(2) . . ?
Au14 Au22 Au21 59.14(5) . . ?
Cl8 Au22 Au23 121.5(2) . . ?
Au14 Au22 Au23 58.94(5) . . ?
Au21 Au22 Au23 110.44(6) . . ?
Cl8 Au22 Au26 117.3(2) . . ?
Au14 Au22 Au26 58.70(5) . . ?
Au21 Au22 Au26 61.62(5) . . ?
Au23 Au22 Au26 61.28(5) . . ?
Cl8 Au22 Au19 124.9(2) . . ?
Au14 Au22 Au19 59.39(5) . . ?
Au21 Au22 Au19 108.17(6) . . ?
Au23 Au22 Au19 61.06(5) . . ?
Au26 Au22 Au19 110.04(6) . . ?
Cl8 Au22 Au20 124.7(2) . . ?
Au14 Au22 Au20 57.44(5) . . ?
Au21 Au22 Au20 59.55(5) . . ?
Au23 Au22 Au20 106.94(6) . . ?
Au26 Au22 Au20 108.02(6) . . ?
Au19 Au22 Au20 58.09(5) . . ?
As12 Au23 Au14 177.90(13) . . ?
As12 Au23 Au18 120.12(14) . . ?
Au14 Au23 Au18 58.78(5) . . ?
As12 Au23 Au22 122.00(13) . . ?
Au14 Au23 Au22 57.86(5) . . ?
Au18 Au23 Au22 108.96(6) . . ?
As12 Au23 Au19 119.44(11) . . ?
Au14 Au23 Au19 58.52(5) . . ?
Au18 Au23 Au19 62.24(5) . . ?
Au22 Au23 Au19 59.59(5) . . ?
As12 Au23 Au26 124.24(14) . . ?
Au14 Au23 Au26 57.72(5) . . ?
Au18 Au23 Au26 107.13(6) . . ?
Au22 Au23 Au26 59.45(5) . . ?
Au19 Au23 Au26 107.41(6) . . ?
As12 Au23 Au24 123.88(10) . . ?
Au14 Au23 Au24 57.51(4) . . ?
Au18 Au23 Au24 60.40(5) . . ?
Au22 Au23 Au24 105.78(6) . . ?
Au19 Au23 Au24 108.88(6) . . ?
Au26 Au23 Au24 57.62(5) . . ?
Cl7 Au24 Au14 176.3(3) . . ?
Cl7 Au24 Au17 117.2(3) . . ?
Au14 Au24 Au17 59.19(5) . . ?
Cl7 Au24 Au26 124.4(3) . . ?
Au14 Au24 Au26 59.02(5) . . ?
Au17 Au24 Au26 109.74(6) . . ?
Cl7 Au24 Au18 120.4(3) . . ?
Au14 Au24 Au18 57.76(5) . . ?
Au17 Au24 Au18 61.07(5) . . ?
Au26 Au24 Au18 107.31(6) . . ?
Cl7 Au24 Au25 121.4(3) . . ?
Au14 Au24 Au25 58.20(5) . . ?
Au17 Au24 Au25 61.08(6) . . ?
Au26 Au24 Au25 60.06(5) . . ?
Au18 Au24 Au25 108.41(6) . . ?
Cl7 Au24 Au23 124.5(3) . . ?
Au14 Au24 Au23 57.82(4) . . ?
Au17 Au24 Au23 107.54(6) . . ?
Au26 Au24 Au23 60.94(5) . . ?
Au18 Au24 Au23 57.29(5) . . ?
Au25 Au24 Au23 107.89(6) . . ?
As15 Au25 Au14 175.94(12) . . ?
As15 Au25 Au21 119.10(13) . . ?
Au14 Au25 Au21 58.41(5) . . ?
As15 Au25 Au16 118.51(13) . . ?
Au14 Au25 Au16 57.70(5) . . ?
Au21 Au25 Au16 61.86(5) . . ?
As15 Au25 Au26 124.27(15) . . ?
Au14 Au25 Au26 58.09(5) . . ?
Au21 Au25 Au26 61.25(5) . . ?
Au16 Au25 Au26 109.10(6) . . ?
As15 Au25 Au17 122.56(14) . . ?
Au14 Au25 Au17 57.62(5) . . ?
Au21 Au25 Au17 108.79(6) . . ?
Au16 Au25 Au17 59.83(6) . . ?
Au26 Au25 Au17 105.18(6) . . ?
As15 Au25 Au24 126.41(11) . . ?
Au14 Au25 Au24 57.47(5) . . ?
Au21 Au25 Au24 107.29(6) . . ?
Au16 Au25 Au24 105.79(7) . . ?
Au26 Au25 Au24 58.14(5) . . ?
Au17 Au25 Au24 57.40(5) . . ?
As13 Au26 Au14 173.40(12) . . ?
As13 Au26 Au24 117.91(12) . . ?
Au14 Au26 Au24 58.98(5) . . ?
As13 Au26 Au22 120.91(11) . . ?
Au14 Au26 Au22 57.88(5) . . ?
Au24 Au26 Au22 108.71(7) . . ?
As13 Au26 Au25 125.94(11) . . ?
Au14 Au26 Au25 58.79(5) . . ?
Au24 Au26 Au25 61.79(5) . . ?
Au22 Au26 Au25 106.83(6) . . ?
As13 Au26 Au21 127.98(13) . . ?
Au14 Au26 Au21 57.80(5) . . ?
Au24 Au26 Au21 108.34(7) . . ?
Au22 Au26 Au21 58.59(4) . . ?
Au25 Au26 Au21 58.93(5) . . ?
As13 Au26 Au23 115.51(12) . . ?
Au14 Au26 Au23 57.98(5) . . ?
Au24 Au26 Au23 61.44(5) . . ?
Au22 Au26 Au23 59.28(5) . . ?
Au25 Au26 Au23 109.62(7) . . ?
Au21 Au26 Au23 106.44(6) . . ?
C2 C1 C6 120.0 . . ?
C2 C1 As1 121.0(11) . . ?
C6 C1 As1 118.9(11) . . ?
C1 C2 C3 120.0 . . ?
C2 C3 C4 120.0 . . ?
C5 C4 C3 120.0 . . ?
C4 C5 C6 120.0 . . ?
C5 C6 C1 120.0 . . ?
C8 C7 C12 120.0 . . ?
C8 C7 As1 122.8(15) . . ?
C12 C7 As1 117.2(15) . . ?
C9 C8 C7 120.0 . . ?
C8 C9 C10 120.0 . . ?
C9 C10 C11 120.0 . . ?
C12 C11 C10 120.0 . . ?
C11 C12 C7 120.0 . . ?
C14 C13 C18 120.0 . . ?
C14 C13 As1 116.8(19) . . ?
C18 C13 As1 123.1(19) . . ?
C13 C14 C15 120.0 . . ?
C16 C15 C14 120.0 . . ?
C17 C16 C15 120.0 . . ?
C16 C17 C18 120.0 . . ?
C17 C18 C13 120.0 . . ?
C20 C19 C24 120.0 . . ?
C20 C19 As2 119.0(18) . . ?
C24 C19 As2 120.7(18) . . ?
C19 C20 C21 120.0 . . ?
C22 C21 C20 120.0 . . ?
C21 C22 C23 120.0 . . ?
C24 C23 C22 120.0 . . ?
C23 C24 C19 120.0 . . ?
C26 C25 C30 120.0 . . ?
C26 C25 As2 121.8(16) . . ?
C30 C25 As2 118.2(16) . . ?
C25 C26 C27 120.0 . . ?
C28 C27 C26 120.0 . . ?
C27 C28 C29 120.0 . . ?
C28 C29 C30 120.0 . . ?
C29 C30 C25 120.0 . . ?
C32 C31 C36 120.0 . . ?
C32 C31 As2 118.3(17) . . ?
C36 C31 As2 121.7(17) . . ?
C31 C32 C33 120.0 . . ?
C34 C33 C32 120.0 . . ?
C35 C34 C33 120.0 . . ?
C34 C35 C36 120.0 . . ?
C35 C36 C31 120.0 . . ?
C38 C37 C42 120.0 . . ?
C38 C37 As3 121(3) . . ?
C42 C37 As3 119(3) . . ?
C37 C38 C39 120.0 . . ?
C40 C39 C38 120.0 . . ?
C39 C40 C41 120.0 . . ?
C42 C41 C40 120.0 . . ?
C41 C42 C37 120.0 . . ?
C44 C43 C48 120.0 . . ?
C44 C43 As3 121.9(16) . . ?
C48 C43 As3 118.0(16) . . ?
C43 C44 C45 120.0 . . ?
C46 C45 C44 120.0 . . ?
C47 C46 C45 120.0 . . ?
C46 C47 C48 120.0 . . ?
C47 C48 C43 120.0 . . ?
C50 C49 C54 120.0 . . ?
C50 C49 As3 119(7) . . ?
C54 C49 As3 121(7) . . ?
C51 C50 C49 120.0 . . ?
C50 C51 C52 120.00(5) . . ?
C53 C52 C51 120.0 . . ?
C54 C53 C52 120.0 . . ?
C53 C54 C49 120.0 . . ?
C56 C55 C60 120.0 . . ?
C56 C55 As4 121.1(18) . . ?
C60 C55 As4 118.5(18) . . ?
C55 C56 C57 120.0 . . ?
C58 C57 C56 120.0 . . ?
C57 C58 C59 120.0 . . ?
C58 C59 C60 120.0 . . ?
C59 C60 C55 120.0 . . ?
C62 C61 C66 120.00(6) . . ?
C62 C61 As4 119(7) . . ?
C66 C61 As4 121(7) . . ?
C63 C62 C61 120.0 . . ?
C62 C63 C64 120.0 . . ?
C65 C64 C63 120.00(6) . . ?
C66 C65 C64 120.0 . . ?
C65 C66 C61 120.0 . . ?
C68 C67 C72 120.0 . . ?
C68 C67 As4 114(3) . . ?
C72 C67 As4 126(3) . . ?
C67 C68 C69 120.0 . . ?
C70 C69 C68 120.0 . . ?
C69 C70 C71 120.0 . . ?
C70 C71 C72 120.0 . . ?
C71 C72 C67 120.0 . . ?
C74 C73 C78 120.0 . . ?
C74 C73 As5 117.5(19) . . ?
C78 C73 As5 122.5(19) . . ?
C73 C74 C75 120.0 . . ?
C74 C75 C76 120.0 . . ?
C77 C76 C75 120.0 . . ?
C76 C77 C78 120.0 . . ?
C77 C78 C73 120.0 . . ?
C80 C79 C84 120.0 . . ?
C80 C79 As5 117.2(14) . . ?
C84 C79 As5 122.8(14) . . ?
C81 C80 C79 120.0 . . ?
C80 C81 C82 120.0 . . ?
C83 C82 C81 120.0 . . ?
C84 C83 C82 120.0 . . ?
C83 C84 C79 120.0 . . ?
C86 C85 C90 120.0 . . ?
C86 C85 As5 120.4(12) . . ?
C90 C85 As5 119.5(12) . . ?
C85 C86 C87 120.0 . . ?
C88 C87 C86 120.0 . . ?
C87 C88 C89 120.0 . . ?
C90 C89 C88 120.0 . . ?
C89 C90 C85 120.0 . . ?
C92 C91 C96 120.0 . . ?
C92 C91 As6 120(2) . . ?
C96 C91 As6 120(2) . . ?
C93 C92 C91 120.0 . . ?
C92 C93 C94 120.0 . . ?
C93 C94 C95 120.0 . . ?
C94 C95 C96 120.0 . . ?
C95 C96 C91 120.0 . . ?
C98 C97 C102 120.0 . . ?
C98 C97 As6 118.5(18) . . ?
C102 C97 As6 121.5(18) . . ?
C97 C98 C99 120.0 . . ?
C100 C99 C98 120.0 . . ?
C99 C100 C101 120.0 . . ?
C102 C101 C100 120.0 . . ?
C101 C102 C97 120.0 . . ?
C104 C103 C108 120.0 . . ?
C104 C103 As6 121.7(17) . . ?
C108 C103 As6 117.6(18) . . ?
C105 C104 C103 120.0 . . ?
C106 C105 C104 120.0 . . ?
C105 C106 C107 120.0 . . ?
C108 C107 C106 120.0 . . ?
C107 C108 C103 120.0 . . ?
C110 C109 C114 120.0 . . ?
C110 C109 As7 122.2(17) . . ?
C114 C109 As7 117.8(17) . . ?
C109 C110 C111 120.0 . . ?
C112 C111 C110 120.0 . . ?
C111 C112 C113 120.0 . . ?
C114 C113 C112 120.0 . . ?
C113 C114 C109 120.0 . . ?
C116 C115 C120 120.0 . . ?
C116 C115 As7 118.1(16) . . ?
C120 C115 As7 121.8(16) . . ?
C117 C116 C115 120.0 . . ?
C118 C117 C116 120.0 . . ?
C117 C118 C119 120.0 . . ?
C120 C119 C118 120.0 . . ?
C119 C120 C115 120.0 . . ?
C122 C121 C126 120.0 . . ?
C122 C121 As7 121.6(18) . . ?
C126 C121 As7 118.4(17) . . ?
C123 C122 C121 120.0 . . ?
C124 C123 C122 120.0 . . ?
C123 C124 C125 120.0 . . ?
C126 C125 C124 120.0 . . ?
C125 C126 C121 120.0 . . ?
C128 C127 C132 120.0 . . ?
C128 C127 As8 119.0(13) . . ?
C132 C127 As8 121.0(13) . . ?
C129 C128 C127 120.0 . . ?
C128 C129 C130 120.0 . . ?
C131 C130 C129 120.0 . . ?
C130 C131 C132 120.0 . . ?
C131 C132 C127 120.0 . . ?
C134 C133 C138 120.0 . . ?
C135 C134 C133 120.0 . . ?
C134 C135 C136 120.0 . . ?
C137 C136 C135 120.0 . . ?
C136 C137 C138 120.0 . . ?
C137 C138 C133 120.0 . . ?
C137 C138 As8 122.1(18) . . ?
C133 C138 As8 117.8(18) . . ?
C140 C139 C144 120.0 . . ?
C140 C139 As8 121.0(15) . . ?
C144 C139 As8 118.9(15) . . ?
C139 C140 C141 120.0 . . ?
C142 C141 C140 120.0 . . ?
C141 C142 C143 120.0 . . ?
C142 C143 C144 120.0 . . ?
C143 C144 C139 120.0 . . ?
C146 C145 C150 120.0 . . ?
C146 C145 As9 118(2) . . ?
C150 C145 As9 122(2) . . ?
C147 C146 C145 120.0 . . ?
C146 C147 C148 120.0 . . ?
C149 C148 C147 120.0 . . ?
C148 C149 C150 120.0 . . ?
C149 C150 C145 120.0 . . ?
C152 C151 C156 120.0 . . ?
C152 C151 As9 116.1(19) . . ?
C156 C151 As9 123.8(19) . . ?
C153 C152 C151 120.0 . . ?
C152 C153 C154 120.0 . . ?
C153 C154 C155 120.0 . . ?
C156 C155 C154 120.0 . . ?
C155 C156 C151 120.0 . . ?
C158 C157 C162 120.0 . . ?
C158 C157 As9 121(2) . . ?
C162 C157 As9 119(2) . . ?
C159 C158 C157 120.0 . . ?
C158 C159 C160 120.0 . . ?
C161 C160 C159 120.0 . . ?
C160 C161 C162 120.0 . . ?
C161 C162 C157 120.0 . . ?
C164 C163 C168 120.0 . . ?
C164 C163 As10 117.7(19) . . ?
C168 C163 As10 122.2(19) . . ?
C165 C164 C163 120.0 . . ?
C164 C165 C166 120.0 . . ?
C167 C166 C165 120.0 . . ?
C168 C167 C166 120.0 . . ?
C167 C168 C163 120.0 . . ?
C170 C169 C174 120.0 . . ?
C170 C169 As10 118(3) . . ?
C174 C169 As10 122(3) . . ?
C171 C170 C169 120.0 . . ?
C170 C171 C172 120.0 . . ?
C173 C172 C171 120.0 . . ?
C172 C173 C174 120.0 . . ?
C173 C174 C169 120.0 . . ?
C176 C175 C180 120.0 . . ?
C176 C175 As10 116.2(15) . . ?
C180 C175 As10 123.8(15) . . ?
C177 C176 C175 120.0 . . ?
C176 C177 C178 120.0 . . ?
C177 C178 C179 120.0 . . ?
C180 C179 C178 120.0 . . ?
C179 C180 C175 120.0 . . ?
C182 C181 C186 120.0 . . ?
C182 C181 As11 119.0(14) . . ?
C186 C181 As11 121.0(14) . . ?
C181 C182 C183 120.0 . . ?
C182 C183 C184 120.0 . . ?
C185 C184 C183 120.0 . . ?
C184 C185 C186 120.0 . . ?
C185 C186 C181 120.0 . . ?
C188 C187 C192 120.0 . . ?
C188 C187 As11 118.4(16) . . ?
C192 C187 As11 121.6(16) . . ?
C187 C188 C189 120.0 . . ?
C190 C189 C188 120.0 . . ?
C191 C190 C189 120.0 . . ?
C190 C191 C192 120.0 . . ?
C191 C192 C187 120.0 . . ?
C194 C193 C198 120.0 . . ?
C194 C193 As11 115.4(17) . . ?
C198 C193 As11 124.4(17) . . ?
C193 C194 C195 120.0 . . ?
C196 C195 C194 120.0 . . ?
C197 C196 C195 120.0 . . ?
C196 C197 C198 120.0 . . ?
C197 C198 C193 120.0 . . ?
C200 C199 C204 120.0 . . ?
C200 C199 As12 120(4) . . ?
C204 C199 As12 120(4) . . ?
C199 C200 C201 120.0 . . ?
C202 C201 C200 120.0 . . ?
C201 C202 C203 120.0 . . ?
C204 C203 C202 120.0 . . ?
C203 C204 C199 120.0 . . ?
C206 C205 C210 120.0 . . ?
C206 C205 As12 117(2) . . ?
C210 C205 As12 123(2) . . ?
C205 C206 C207 120.0 . . ?
C206 C207 C208 120.0 . . ?
C207 C208 C209 120.0 . . ?
C210 C209 C208 120.0 . . ?
C209 C210 C205 120.0 . . ?
C212 C211 C216 120.0 . . ?
C212 C211 As12 111(4) . . ?
C216 C211 As12 129(4) . . ?
C211 C212 C213 120.0 . . ?
C214 C213 C212 120.0 . . ?
C213 C214 C215 120.0 . . ?
C216 C215 C214 120.0 . . ?
C215 C216 C211 120.0 . . ?
C218 C217 C222 120.0 . . ?
C218 C217 As13 127.7(17) . . ?
C222 C217 As13 112.0(17) . . ?
C217 C218 C219 120.0 . . ?
C220 C219 C218 120.0 . . ?
C219 C220 C221 120.0 . . ?
C222 C221 C220 120.0 . . ?
C221 C222 C217 120.0 . . ?
C224 C223 C228 120.0 . . ?
C224 C223 As13 118.5(15) . . ?
C228 C223 As13 121.4(15) . . ?
C223 C224 C225 120.0 . . ?
C226 C225 C224 120.0 . . ?
C225 C226 C227 120.0 . . ?
C228 C227 C226 120.0 . . ?
C227 C228 C223 120.0 . . ?
C230 C229 C234 120.0 . . ?
C230 C229 As13 123(2) . . ?
C234 C229 As13 117(2) . . ?
C231 C230 C229 120.0 . . ?
C232 C231 C230 120.0 . . ?
C233 C232 C231 120.0 . . ?
C232 C233 C234 120.0 . . ?
C233 C234 C229 120.0 . . ?
C236 C235 C240 120.0 . . ?
C236 C235 As14 119.7(17) . . ?
C240 C235 As14 120.3(17) . . ?
C235 C236 C237 120.0 . . ?
C238 C237 C236 120.0 . . ?
C239 C238 C237 120.0 . . ?
C238 C239 C240 120.0 . . ?
C239 C240 C235 120.0 . . ?
C242 C241 C246 120.0 . . ?
C242 C241 As14 120.3(17) . . ?
C246 C241 As14 119.6(17) . . ?
C243 C242 C241 120.0 . . ?
C242 C243 C244 120.0 . . ?
C245 C244 C243 120.0 . . ?
C244 C245 C246 120.0 . . ?
C245 C246 C241 120.0 . . ?
C248 C247 C252 120.0 . . ?
C248 C247 As14 121.5(15) . . ?
C252 C247 As14 117.7(15) . . ?
C249 C248 C247 120.0 . . ?
C248 C249 C250 120.0 . . ?
C251 C250 C249 120.0 . . ?
C250 C251 C252 120.0 . . ?
C251 C252 C247 120.0 . . ?
C254 C253 C258 120.0 . . ?
C254 C253 As15 118.6(14) . . ?
C258 C253 As15 121.4(15) . . ?
C253 C254 C255 120.0 . . ?
C256 C255 C254 120.0 . . ?
C255 C256 C257 120.0 . . ?
C256 C257 C258 120.0 . . ?
C257 C258 C253 120.0 . . ?
C260 C259 C264 120.0 . . ?
C260 C259 As15 118(2) . . ?
C264 C259 As15 121(2) . . ?
C261 C260 C259 120.0 . . ?
C260 C261 C262 120.0 . . ?
C263 C262 C261 120.0 . . ?
C262 C263 C264 120.0 . . ?
C263 C264 C259 120.0 . . ?
C266 C265 C270 120.0 . . ?
C266 C265 As15 119.3(19) . . ?
C270 C265 As15 120.7(19) . . ?
C267 C266 C265 120.0 . . ?
C266 C267 C268 120.0 . . ?
C269 C268 C267 120.0 . . ?
C270 C269 C268 120.0 . . ?
C269 C270 C265 120.0 . . ?
C272 C271 C276 120.0 . . ?
C272 C271 As16 117.4(11) . . ?
C276 C271 As16 122.6(11) . . ?
C273 C272 C271 120.0 . . ?
C272 C273 C274 120.0 . . ?
C275 C274 C273 120.0 . . ?
C274 C275 C276 120.0 . . ?
C275 C276 C271 120.0 . . ?
C278 C277 C282 120.0 . . ?
C278 C277 As16 120.9(12) . . ?
C282 C277 As16 119.0(12) . . ?
C279 C278 C277 120.0 . . ?
C278 C279 C280 120.0 . . ?
C279 C280 C281 120.0 . . ?
C282 C281 C280 120.0 . . ?
C281 C282 C277 120.0 . . ?
C284 C283 C288 120.0 . . ?
C284 C283 As16 121.5(13) . . ?
C288 C283 As16 118.5(13) . . ?
C285 C284 C283 120.0 . . ?
C286 C285 C284 120.0 . . ?
C285 C286 C287 120.0 . . ?
C288 C287 C286 120.0 . . ?
C287 C288 C283 120.0 . . ?

loop_
_geom_bond_atom_site_label_1
_geom_bond_atom_site_label_2
_geom_bond_distance
_geom_bond_site_symmetry_2
_geom_bond_publ_flag
As1 C13 1.93(2) . ?
As1 C1 1.942(16) . ?
As1 C7 1.95(2) . ?
As1 Au10 2.397(4) . ?
As2 C31 1.90(2) . ?
As2 C25 1.93(2) . ?
As2 C19 1.94(2) . ?
As2 Au9 2.415(4) . ?
As3 C43 1.92(2) . ?
As3 C49 1.92(6) . ?
As3 C37 1.92(3) . ?
As3 Au3 2.396(4) . ?
As4 C61 1.88(6) . ?
As4 C67 1.97(4) . ?
As4 C55 1.98(3) . ?
As4 Au7 2.414(4) . ?
As5 C73 1.92(2) . ?
As5 C85 1.926(17) . ?
As5 C79 1.933(19) . ?
As5 Au12 2.400(4) . ?
As6 C91 1.90(3) . ?
As6 C97 1.91(2) . ?
As6 C103 1.92(2) . ?
As6 Au8 2.399(5) . ?
As7 C115 1.91(2) . ?
As7 C121 1.95(2) . ?
As7 C109 1.96(2) . ?
As7 Au4 2.392(4) . ?
As8 C127 1.913(17) . ?
As8 C138 1.92(2) . ?
As8 C139 1.93(2) . ?
As8 Au11 2.407(4) . ?
As9 C157 1.92(3) . ?
As9 C151 1.93(3) . ?
As9 C145 1.95(3) . ?
As9 Au17 2.398(4) . ?
As10 C169 1.91(3) . ?
As10 C175 1.92(2) . ?
As10 C163 1.93(2) . ?
As10 Au15 2.411(5) . ?
As11 C181 1.94(2) . ?
As11 C193 1.94(2) . ?
As11 C187 1.96(2) . ?
As11 Au19 2.417(4) . ?
As12 C199 1.83(4) . ?
As12 C211 1.92(5) . ?
As12 C205 1.96(3) . ?
As12 Au23 2.390(4) . ?
As13 C223 1.91(2) . ?
As13 C229 1.93(3) . ?
As13 C217 1.97(2) . ?
As13 Au26 2.407(5) . ?
As14 C241 1.88(2) . ?
As14 C247 1.89(2) . ?
As14 C235 1.94(2) . ?
As14 Au21 2.402(5) . ?
As15 C259 1.90(3) . ?
As15 C253 1.92(2) . ?
As15 C265 1.94(3) . ?
As15 Au25 2.408(4) . ?
As16 C283 1.907(18) . ?
As16 C277 1.932(17) . ?
As16 C271 1.936(16) . ?
As16 Au20 2.388(4) . ?
Au1 Au2 2.7258(19) . ?
Au1 Au13 2.7302(18) . ?
Au1 Au6 2.739(2) . ?
Au1 Au12 2.7391(18) . ?
Au1 Au5 2.7499(18) . ?
Au1 Au10 2.7504(19) . ?
Au1 Au4 2.754(2) . ?
Au1 Au3 2.7588(19) . ?
Au1 Au11 2.760(2) . ?
Au1 Au8 2.762(2) . ?
Au1 Au7 2.8068(19) . ?
Au1 Au9 2.8102(19) . ?
Au2 Cl1 2.334(9) . ?
Au2 Au4 2.862(2) . ?
Au2 Au8 2.878(2) . ?
Au2 Au3 2.886(2) . ?
Au2 Au7 2.898(2) . ?
Au2 Au12 2.939(2) . ?
Au3 Au6 2.812(2) . ?
Au3 Au7 2.906(2) . ?
Au3 Au5 2.9224(19) . ?
Au3 Au4 2.962(2) . ?
Au4 Au5 2.830(2) . ?
Au4 Au9 2.9067(19) . ?
Au4 Au8 2.909(2) . ?
Au5 Cl2 2.331(9) . ?
Au5 Au10 2.8315(19) . ?
Au5 Au6 2.905(2) . ?
Au5 Au9 2.955(2) . ?
Au6 Cl3 2.310(11) . ?
Au6 Au11 2.8363(19) . ?
Au6 Au10 2.909(2) . ?
Au6 Au7 2.985(2) . ?
Au7 Au12 2.870(2) . ?
Au7 Au11 2.9160(19) . ?
Au8 Au9 2.861(2) . ?
Au8 Au12 2.905(2) . ?
Au8 Au13 2.934(2) . ?
Au9 Au10 2.908(2) . ?
Au9 Au13 2.9089(19) . ?
Au10 Au13 2.901(2) . ?
Au10 Au11 2.9547(18) . ?
Au11 Au13 2.910(2) . ?
Au11 Au12 2.942(2) . ?
Au12 Au13 2.8496(18) . ?
Au13 Cl4 2.365(9) . ?
Au14 Au22 2.7342(19) . ?
Au14 Au18 2.736(2) . ?
Au14 Au16 2.7371(19) . ?
Au14 Au20 2.7448(17) . ?
Au14 Au17 2.757(2) . ?
Au14 Au24 2.7569(18) . ?
Au14 Au21 2.758(2) . ?
Au14 Au26 2.758(2) . ?
Au14 Au23 2.7662(18) . ?
Au14 Au15 2.770(2) . ?
Au14 Au25 2.7791(19) . ?
Au14 Au19 2.7890(18) . ?
Au15 Au18 2.838(2) . ?
Au15 Au17 2.903(2) . ?
Au15 Au16 2.905(2) . ?
Au15 Au19 2.9178(19) . ?
Au15 Au20 2.956(2) . ?
Au16 Cl5 2.317(8) . ?
Au16 Au20 2.8459(18) . ?
Au16 Au25 2.890(2) . ?
Au16 Au17 2.905(2) . ?
Au16 Au21 2.962(2) . ?
Au17 Au24 2.825(2) . ?
Au17 Au18 2.910(2) . ?
Au17 Au25 2.935(3) . ?
Au18 Cl6 2.320(13) . ?
Au18 Au23 2.807(2) . ?
Au18 Au24 2.901(2) . ?
Au18 Au19 2.968(2) . ?
Au19 Au20 2.842(2) . ?
Au19 Au22 2.889(2) . ?
Au19 Au23 2.9319(19) . ?
Au20 Au21 2.889(2) . ?
Au20 Au22 2.9627(19) . ?
Au21 Au22 2.8513(19) . ?
Au21 Au25 2.8717(19) . ?
Au21 Au26 2.9395(19) . ?
Au22 Cl8 2.332(9) . ?
Au22 Au23 2.882(2) . ?
Au22 Au26 2.8871(18) . ?
Au23 Au26 2.940(2) . ?
Au23 Au24 2.9543(19) . ?
Au24 Cl7 2.349(9) . ?
Au24 Au26 2.841(2) . ?
Au24 Au25 2.947(2) . ?
Au25 Au26 2.898(2) . ?
C1 C2 1.3900 . ?
C1 C6 1.3900 . ?
C2 C3 1.3900 . ?
C3 C4 1.3900 . ?
C4 C5 1.3900 . ?
C5 C6 1.3900 . ?
C7 C8 1.3900 . ?
C7 C12 1.3900 . ?
C8 C9 1.3900 . ?
C9 C10 1.3900 . ?
C10 C11 1.3900 . ?
C11 C12 1.3900 . ?
C13 C14 1.3900 . ?
C13 C18 1.3900 . ?
C14 C15 1.3900 . ?
C15 C16 1.3900 . ?
C16 C17 1.3900 . ?
C17 C18 1.3900 . ?
C19 C20 1.3900 . ?
C19 C24 1.3900 . ?
C20 C21 1.3900 . ?
C21 C22 1.3900 . ?
C22 C23 1.3900 . ?
C23 C24 1.3900 . ?
C25 C26 1.3900 . ?
C25 C30 1.3900 . ?
C26 C27 1.3900 . ?
C27 C28 1.3900 . ?
C28 C29 1.3900 . ?
C29 C30 1.3900 . ?
C31 C32 1.3900 . ?
C31 C36 1.3900 . ?
C32 C33 1.3900 . ?
C33 C34 1.3900 . ?
C34 C35 1.3900 . ?
C35 C36 1.3900 . ?
C37 C38 1.3900 . ?
C37 C42 1.3900 . ?
C38 C39 1.3900 . ?
C39 C40 1.3900 . ?
C40 C41 1.3900 . ?
C41 C42 1.3900 . ?
C43 C44 1.3900 . ?
C43 C48 1.3900 . ?
C44 C45 1.3900 . ?
C45 C46 1.3900 . ?
C46 C47 1.3900 . ?
C47 C48 1.3900 . ?
C49 C50 1.3900(10) . ?
C49 C54 1.3900 . ?
C50 C51 1.3900 . ?
C51 C52 1.3900 . ?
C52 C53 1.3900 . ?
C53 C54 1.3900 . ?
C55 C56 1.3900 . ?
C55 C60 1.3900 . ?
C56 C57 1.3900 . ?
C57 C58 1.3900 . ?
C58 C59 1.3900 . ?
C59 C60 1.3900 . ?
C61 C62 1.3900 . ?
C61 C66 1.3900 . ?
C62 C63 1.3900 . ?
C63 C64 1.3900 . ?
C64 C65 1.3900 . ?
C65 C66 1.3900 . ?
C67 C68 1.3900 . ?
C67 C72 1.3900 . ?
C68 C69 1.3900 . ?
C69 C70 1.3900 . ?
C70 C71 1.3900 . ?
C71 C72 1.3900 . ?
C73 C74 1.3900 . ?
C73 C78 1.3900 . ?
C74 C75 1.3900 . ?
C75 C76 1.3900 . ?
C76 C77 1.3900 . ?
C77 C78 1.3900 . ?
C79 C80 1.3900 . ?
C79 C84 1.3900 . ?
C80 C81 1.3900 . ?
C81 C82 1.3900 . ?
C82 C83 1.3900 . ?
C83 C84 1.3900 . ?
C85 C86 1.3900 . ?
C85 C90 1.3900 . ?
C86 C87 1.3900 . ?
C87 C88 1.3900 . ?
C88 C89 1.3900 . ?
C89 C90 1.3900 . ?
C91 C92 1.3900 . ?
C91 C96 1.3900 . ?
C92 C93 1.3900 . ?
C93 C94 1.3900 . ?
C94 C95 1.3900 . ?
C95 C96 1.3900 . ?
C97 C98 1.3900 . ?
C97 C102 1.3900 . ?
C98 C99 1.3900 . ?
C99 C100 1.3900 . ?
C100 C101 1.3900 . ?
C101 C102 1.3900 . ?
C103 C104 1.3900 . ?
C103 C108 1.3900 . ?
C104 C105 1.3900 . ?
C105 C106 1.3900 . ?
C106 C107 1.3900 . ?
C107 C108 1.3900 . ?
C109 C110 1.3900 . ?
C109 C114 1.3900 . ?
C110 C111 1.3900 . ?
C111 C112 1.3900 . ?
C112 C113 1.3900 . ?
C113 C114 1.3900 . ?
C115 C116 1.3900 . ?
C115 C120 1.3900 . ?
C116 C117 1.3900 . ?
C117 C118 1.3900 . ?
C118 C119 1.3900 . ?
C119 C120 1.3900 . ?
C121 C122 1.3900 . ?
C121 C126 1.3900 . ?
C122 C123 1.3900 . ?
C123 C124 1.3900 . ?
C124 C125 1.3900 . ?
C125 C126 1.3900 . ?
C127 C128 1.3900 . ?
C127 C132 1.3900 . ?
C128 C129 1.3900 . ?
C129 C130 1.3900 . ?
C130 C131 1.3900 . ?
C131 C132 1.3900 . ?
C133 C134 1.3900 . ?
C133 C138 1.3900 . ?
C134 C135 1.3900 . ?
C135 C136 1.3900 . ?
C136 C137 1.3900 . ?
C137 C138 1.3900 . ?
C139 C140 1.3900 . ?
C139 C144 1.3900 . ?
C140 C141 1.3900 . ?
C141 C142 1.3900 . ?
C142 C143 1.3900 . ?
C143 C144 1.3900 . ?
C145 C146 1.3900 . ?
C145 C150 1.3900 . ?
C146 C147 1.3900 . ?
C147 C148 1.3900 . ?
C148 C149 1.3900 . ?
C149 C150 1.3900 . ?
C151 C152 1.3900 . ?
C151 C156 1.3900 . ?
C152 C153 1.3900 . ?
C153 C154 1.3900 . ?
C154 C155 1.3900 . ?
C155 C156 1.3900 . ?
C157 C158 1.3900 . ?
C157 C162 1.3900 . ?
C158 C159 1.3900 . ?
C159 C160 1.3900 . ?
C160 C161 1.3900 . ?
C161 C162 1.3900 . ?
C163 C164 1.3900 . ?
C163 C168 1.3900 . ?
C164 C165 1.3900 . ?
C165 C166 1.3900 . ?
C166 C167 1.3900 . ?
C167 C168 1.3900 . ?
C169 C170 1.3900 . ?
C169 C174 1.3900 . ?
C170 C171 1.3900 . ?
C171 C172 1.3900 . ?
C172 C173 1.3900 . ?
C173 C174 1.3900 . ?
C175 C176 1.3900 . ?
C175 C180 1.3900 . ?
C176 C177 1.3900 . ?
C177 C178 1.3900 . ?
C178 C179 1.3900 . ?
C179 C180 1.3900 . ?
C181 C182 1.3900 . ?
C181 C186 1.3900 . ?
C182 C183 1.3900 . ?
C183 C184 1.3900 . ?
C184 C185 1.3900 . ?
C185 C186 1.3900 . ?
C187 C188 1.3900 . ?
C187 C192 1.3900 . ?
C188 C189 1.3900 . ?
C189 C190 1.3900 . ?
C190 C191 1.3900 . ?
C191 C192 1.3900 . ?
C193 C194 1.3900 . ?
C193 C198 1.3900 . ?
C194 C195 1.3900 . ?
C195 C196 1.3900 . ?
C196 C197 1.3900 . ?
C197 C198 1.3900 . ?
C199 C200 1.3900 . ?
C199 C204 1.3900 . ?
C200 C201 1.3900 . ?
C201 C202 1.3900 . ?
C202 C203 1.3900 . ?
C203 C204 1.3900 . ?
C205 C206 1.3900 . ?
C205 C210 1.3900 . ?
C206 C207 1.3900 . ?
C207 C208 1.3900 . ?
C208 C209 1.3900 . ?
C209 C210 1.3900 . ?
C211 C212 1.3900 . ?
C211 C216 1.3900 . ?
C212 C213 1.3900 . ?
C213 C214 1.3900 . ?
C214 C215 1.3900 . ?
C215 C216 1.3900 . ?
C217 C218 1.3900 . ?
C217 C222 1.3900 . ?
C218 C219 1.3900 . ?
C219 C220 1.3900 . ?
C220 C221 1.3900 . ?
C221 C222 1.3900 . ?
C223 C224 1.3900 . ?
C223 C228 1.3900 . ?
C224 C225 1.3900 . ?
C225 C226 1.3900 . ?
C226 C227 1.3900 . ?
C227 C228 1.3900 . ?
C229 C230 1.3900 . ?
C229 C234 1.3900 . ?
C230 C231 1.3900 . ?
C231 C232 1.3900 . ?
C232 C233 1.3900 . ?
C233 C234 1.3900 . ?
C235 C236 1.3900 . ?
C235 C240 1.3900 . ?
C236 C237 1.3900 . ?
C237 C238 1.3900 . ?
C238 C239 1.3900 . ?
C239 C240 1.3900 . ?
C241 C242 1.3900 . ?
C241 C246 1.3900 . ?
C242 C243 1.3900 . ?
C243 C244 1.3900 . ?
C244 C245 1.3900 . ?
C245 C246 1.3900 . ?
C247 C248 1.3900 . ?
C247 C252 1.3900 . ?
C248 C249 1.3900 . ?
C249 C250 1.3900 . ?
C250 C251 1.3900 . ?
C251 C252 1.3900 . ?
C253 C254 1.3900 . ?
C253 C258 1.3900 . ?
C254 C255 1.3900 . ?
C255 C256 1.3900 . ?
C256 C257 1.3900 . ?
C257 C258 1.3900 . ?
C259 C260 1.3900 . ?
C259 C264 1.3900 . ?
C260 C261 1.3900 . ?
C261 C262 1.3900 . ?
C262 C263 1.3900 . ?
C263 C264 1.3900 . ?
C265 C266 1.3900 . ?
C265 C270 1.3900 . ?
C266 C267 1.3900 . ?
C267 C268 1.3900 . ?
C268 C269 1.3900 . ?
C269 C270 1.3900 . ?
C271 C272 1.3900 . ?
C271 C276 1.3900 . ?
C272 C273 1.3900 . ?
C273 C274 1.3900 . ?
C274 C275 1.3900 . ?
C275 C276 1.3900 . ?
C277 C278 1.3900 . ?
C277 C282 1.3900 . ?
C278 C279 1.3900 . ?
C279 C280 1.3900 . ?
C280 C281 1.3900 . ?
C281 C282 1.3900 . ?
C283 C284 1.3900 . ?
C283 C288 1.3900 . ?
C284 C285 1.3900 . ?
C285 C286 1.3900 . ?
C286 C287 1.3900 . ?
C287 C288 1.3900 . ?
